data_2108570
loop_
_publ_author_name
'Ghanta, Sivaprasad'
'Roy, Nilanjan'
'Jana, Partha Pratim'

_publ_section_title
;
 Crystal structures of two very similar 2\\times 2\\times 2
 superstructures of \g-brass-related phases in ternary Ir--Cd--Cu system
;
_journal_coeditor_code DK5085
_journal_issue 1
_journal_name_full 'Acta Crystallographica Section B'
_journal_page_first
;
;
_journal_paper_doi 10.1107/S2052520619015488
_journal_volume 76
_journal_year 2020
_chemical_formula_sum 'Cd86.45 Cu7.147 Ir7.318'
_chemical_formula_weight 11578.7
_space_group_IT_number 216
_space_group_name_Hall 'F -4 2 3'
_space_group_name_H-M_alt 'F -4 3 m'
_symmetry_cell_setting cubic
_symmetry_Int_Tables_number 216
_symmetry_space_group_name_Hall 'F -4 2 3'
_symmetry_space_group_name_H-M 'F -4 3 m'
_cell_angle_alpha 90
_cell_angle_beta 90
_cell_angle_gamma 90
_cell_formula_units_Z 4
_cell_length_a 19.9445(15)
_cell_length_b 19.9445(15)
_cell_length_c 19.9445(15)
_cell_measurement_reflns_used 2522
_cell_measurement_temperature 293
_cell_measurement_theta_max 32.08
_cell_measurement_theta_min 3.37
_cell_volume 7933.6(10)
_computing_cell_refinement 'CrysAlisPro 1.171.38.46 (Rigaku OD, 2015)'
_computing_data_collection 'CrysAlisPro 1.171.38.46 (Rigaku OD, 2015)'
_computing_data_reduction 'CrysAlisPro 1.171.38.46 (Rigaku OD, 2015)'
_diffrn_ambient_temperature 293
_diffrn_detector 'CCD plate'
_diffrn_detector_area_resol_mean 16.1367
_diffrn_measured_fraction_theta_full 0.98
_diffrn_measured_fraction_theta_max 0.95
_diffrn_measurement_device 'four-circle diffractometer'
_diffrn_measurement_device_type 'Xcalibur, Eos'
_diffrn_measurement_method '\w scans'
_diffrn_radiation_monochromator graphite
_diffrn_radiation_probe x-ray
_diffrn_radiation_source 'X-ray tube'
_diffrn_radiation_type 'Mo K\a'
_diffrn_radiation_wavelength 0.71073
_diffrn_reflns_av_R_equivalents 0.0349
_diffrn_reflns_av_unetI/netI 0.0283
_diffrn_reflns_limit_h_max 14
_diffrn_reflns_limit_h_min -24
_diffrn_reflns_limit_k_max 10
_diffrn_reflns_limit_k_min -28
_diffrn_reflns_limit_l_max 30
_diffrn_reflns_limit_l_min -16
_diffrn_reflns_number 5158
_diffrn_reflns_theta_full 32.29
_diffrn_reflns_theta_max 32.63
_diffrn_reflns_theta_min 3.39
_diffrn_source 'fine-focus sealed X-ray tube'
_exptl_absorpt_coefficient_mu 36.657
_exptl_absorpt_correction_T_max 1
_exptl_absorpt_correction_T_min 0.563
_exptl_absorpt_correction_type multi-scan
_exptl_absorpt_process_details
;
CrysAlisPro 1.171.38.46 (Rigaku Oxford Diffraction, 2015)
Empirical absorption correction using spherical harmonics,
 implemented in SCALE3 ABSPACK scaling algorithm.
;
_exptl_crystal_colour 'Silvery with metallic luster'
_exptl_crystal_density_diffrn 9.6939
_exptl_crystal_description rectangle
_exptl_crystal_F_000 19681
_exptl_crystal_size_max 0.07
_exptl_crystal_size_mid 0.05
_exptl_crystal_size_min 0.04
_refine_diff_density_max 2.07
_refine_diff_density_min -1.88
_refine_ls_abs_structure_details '  606 of Friedel pairs used in the refinement'
_refine_ls_extinction_coef 580(30)
_refine_ls_extinction_method 'B-C type 1 Gaussian isotropic (Becker & Coppens, 1974)'
_refine_ls_goodness_of_fit_gt 1.42
_refine_ls_goodness_of_fit_ref 1.39
_refine_ls_number_constraints 19
_refine_ls_number_parameters 71
_refine_ls_number_reflns 1360
_refine_ls_number_restraints 0
_refine_ls_R_factor_all 0.0315
_refine_ls_R_factor_gt 0.0286
_refine_ls_shift/su_max 0.0157
_refine_ls_shift/su_mean 0.0023
_refine_ls_structure_factor_coef Fsqd
_refine_ls_weighting_details w=1/(\s^2^(I)+0.0004I^2^)
_refine_ls_weighting_scheme sigma
_refine_ls_wR_factor_gt 0.0614
_refine_ls_wR_factor_ref 0.0624
_reflns_number_gt 1271
_reflns_number_total 1360
_reflns_threshold_expression I>3\s(I)
_cod_data_source_file dk5085sup1.cif
_cod_data_source_block S2
_cod_depositor_comments
;
 Changed the '_journal_coeditor_code' data item value
 from 'DK5085SUP1' to 'DK5085'.

 Antanas Vaitkus.
 2020-01-15
;
_cod_original_sg_symbol_Hall 'F -4;2;3'
_cod_original_formula_sum 'Ir7.318 Cd86.45 Cu7.147'
_cod_database_code 2108570
_cod_database_fobs_code 2108570

loop_
_space_group_symop_id
_space_group_symop_operation_xyz
1 x,y,z
2 -x,-y,z
3 -x,y,-z
4 x,-y,-z
5 z,x,y
6 z,-x,-y
7 -z,-x,y
8 -z,x,-y
9 y,z,x
10 -y,z,-x
11 y,-z,-x
12 -y,-z,x
13 y,x,z
14 -y,-x,z
15 y,-x,-z
16 -y,x,-z
17 x,z,y
18 -x,z,-y
19 -x,-z,y
20 x,-z,-y
21 z,y,x
22 z,-y,-x
23 -z,y,-x
24 -z,-y,x
25 x,y+1/2,z+1/2
26 -x,-y+1/2,z+1/2
27 -x,y+1/2,-z+1/2
28 x,-y+1/2,-z+1/2
29 z,x+1/2,y+1/2
30 z,-x+1/2,-y+1/2
31 -z,-x+1/2,y+1/2
32 -z,x+1/2,-y+1/2
33 y,z+1/2,x+1/2
34 -y,z+1/2,-x+1/2
35 y,-z+1/2,-x+1/2
36 -y,-z+1/2,x+1/2
37 y,x+1/2,z+1/2
38 -y,-x+1/2,z+1/2
39 y,-x+1/2,-z+1/2
40 -y,x+1/2,-z+1/2
41 x,z+1/2,y+1/2
42 -x,z+1/2,-y+1/2
43 -x,-z+1/2,y+1/2
44 x,-z+1/2,-y+1/2
45 z,y+1/2,x+1/2
46 z,-y+1/2,-x+1/2
47 -z,y+1/2,-x+1/2
48 -z,-y+1/2,x+1/2
49 x+1/2,y,z+1/2
50 -x+1/2,-y,z+1/2
51 -x+1/2,y,-z+1/2
52 x+1/2,-y,-z+1/2
53 z+1/2,x,y+1/2
54 z+1/2,-x,-y+1/2
55 -z+1/2,-x,y+1/2
56 -z+1/2,x,-y+1/2
57 y+1/2,z,x+1/2
58 -y+1/2,z,-x+1/2
59 y+1/2,-z,-x+1/2
60 -y+1/2,-z,x+1/2
61 y+1/2,x,z+1/2
62 -y+1/2,-x,z+1/2
63 y+1/2,-x,-z+1/2
64 -y+1/2,x,-z+1/2
65 x+1/2,z,y+1/2
66 -x+1/2,z,-y+1/2
67 -x+1/2,-z,y+1/2
68 x+1/2,-z,-y+1/2
69 z+1/2,y,x+1/2
70 z+1/2,-y,-x+1/2
71 -z+1/2,y,-x+1/2
72 -z+1/2,-y,x+1/2
73 x+1/2,y+1/2,z
74 -x+1/2,-y+1/2,z
75 -x+1/2,y+1/2,-z
76 x+1/2,-y+1/2,-z
77 z+1/2,x+1/2,y
78 z+1/2,-x+1/2,-y
79 -z+1/2,-x+1/2,y
80 -z+1/2,x+1/2,-y
81 y+1/2,z+1/2,x
82 -y+1/2,z+1/2,-x
83 y+1/2,-z+1/2,-x
84 -y+1/2,-z+1/2,x
85 y+1/2,x+1/2,z
86 -y+1/2,-x+1/2,z
87 y+1/2,-x+1/2,-z
88 -y+1/2,x+1/2,-z
89 x+1/2,z+1/2,y
90 -x+1/2,z+1/2,-y
91 -x+1/2,-z+1/2,y
92 x+1/2,-z+1/2,-y
93 z+1/2,y+1/2,x
94 z+1/2,-y+1/2,-x
95 -z+1/2,y+1/2,-x
96 -z+1/2,-y+1/2,x

loop_
_atom_site_label
_atom_site_type_symbol
_atom_site_fract_x
_atom_site_fract_y
_atom_site_fract_z
_atom_site_adp_type
_atom_site_U_iso_or_equiv
_atom_site_site_symmetry_multiplicity
_atom_site_occupancy
_atom_site_calc_flag
Cu11 Cu 0.04737(7) 0.04737(7) 0.04737(7) Uani 0.0118(5) 16 0.92(2) d
Cd11 Cd 0.04737(7) 0.04737(7) 0.04737(7) Uani 0.0118(5) 16 0.08(2) d
Cd12 Cd 0.91746(6) 0.08254(6) 0.08254(6) Uani 0.0125(3) 16 0.698(17) d
Cu12 Cu 0.91746(6) 0.08254(6) 0.08254(6) Uani 0.0125(3) 16 0.302(17) d
Cd13 Cd 0.17015(6) 0 0 Uani 0.0097(2) 24 1 d
Cd14 Cd 0.14850(4) 0.14850(4) 0.02623(6) Uani 0.0224(2) 48 1 d
Cu20 Cu 0.25 0.25 0.25 Uani 0.0177(11) 4 0.91(2) d
Cd21 Cd 0.32624(6) 0.17376(6) 0.17376(6) Uani 0.0405(5) 16 0.92(2) d
Cu21 Cu 0.32624(6) 0.17376(6) 0.17376(6) Uani 0.0405(5) 16 0.08(2) d
Cd22 Cd 0.17182(6) 0.17182(6) 0.17182(6) Uani 0.0198(2) 16 1 d
Cu23 Cu 0.25 0.25 0.06673(9) Uani 0.0401(5) 24 0.065(18) d
Cd23 Cd 0.25 0.25 0.06673(9) Uani 0.0401(5) 24 0.935(18) d
Cd24 Cd 0.26957(5) 0.07340(5) 0.07340(5) Uani 0.0314(3) 48 1 d
Cd31 Cd 0.38773(8) 0 0 Uani 0.0231(3) 24 1 d
Ir32 Ir 0.40430(2) 0.09570(2) 0.09570(2) Uani 0.00807(9) 16 1 d
Cd33 Cd 0.35399(4) 0.14601(4) -0.02798(5) Uani 0.0192(2) 48 1 d
Cd41 Cd 0.19822(6) 0.19822(6) -0.19822(6) Uani 0.0194(4) 16 0.84(2) d
Cu41 Cu 0.19822(6) 0.19822(6) -0.19822(6) Uani 0.0194(4) 16 0.16(2) d
Ir42 Ir 0.33613(3) 0.16387(3) -0.16387(3) Uani 0.00910(16) 16 0.830(10) d
Cd42 Cd 0.33613(3) 0.16387(3) -0.16387(3) Uani 0.00910(16) 16 0.170(10) d
Cd43 Cd 0.75 0.25 0.07492(8) Uani 0.0192(3) 24 1 d
Cd44 Cd 0.40423(4) 0.27250(6) -0.09577(4) Uani 0.0265(2) 48 1 d

loop_
_atom_site_aniso_label
_atom_site_aniso_type_symbol
_atom_site_aniso_U_11
_atom_site_aniso_U_22
_atom_site_aniso_U_33
_atom_site_aniso_U_12
_atom_site_aniso_U_13
_atom_site_aniso_U_23
Cu11 Cu 0.0118(8) 0.0118(8) 0.0118(8) 0.0016(5) 0.0016(5) 0.0016(5)
Cd11 Cd 0.0118(8) 0.0118(8) 0.0118(8) 0.0016(5) 0.0016(5) 0.0016(5)
Cd12 Cd 0.0125(5) 0.0125(5) 0.0125(5) -0.0014(3) -0.0014(3) 0.0014(3)
Cu12 Cu 0.0125(5) 0.0125(5) 0.0125(5) -0.0014(3) -0.0014(3) 0.0014(3)
Cd13 Cd 0.0093(5) 0.0099(3) 0.0099(3) 0 0 -0.0004(4)
Cd14 Cd 0.0226(3) 0.0226(3) 0.0222(5) 0.0016(4) -0.0060(3) -0.0060(3)
Cu20 Cu 0.0177(18) 0.0177(18) 0.0177(18) 0 0 0
Cd21 Cd 0.0405(9) 0.0405(9) 0.0405(9) 0.0134(5) 0.0134(5) -0.0134(5)
Cu21 Cu 0.0405(9) 0.0405(9) 0.0405(9) 0.0134(5) 0.0134(5) -0.0134(5)
Cd22 Cd 0.0198(4) 0.0198(4) 0.0198(4) 0.0006(4) 0.0006(4) 0.0006(4)
Cu23 Cu 0.0517(10) 0.0517(10) 0.0170(8) -0.0342(10) 0 0
Cd23 Cd 0.0517(10) 0.0517(10) 0.0170(8) -0.0342(10) 0 0
Cd24 Cd 0.0122(4) 0.0409(4) 0.0409(4) -0.0066(4) -0.0066(4) 0.0180(5)
Cd31 Cd 0.0392(9) 0.0150(4) 0.0150(4) 0 0 -0.0054(5)
Ir32 Ir 0.00807(15) 0.00807(15) 0.00807(15) 0.00015(15) 0.00015(15) -0.00015(15)
Cd33 Cd 0.0224(3) 0.0224(3) 0.0129(4) 0.0029(4) -0.0030(3) 0.0030(3)
Cd41 Cd 0.0194(6) 0.0194(6) 0.0194(6) 0.0054(4) -0.0054(4) -0.0054(4)
Cu41 Cu 0.0194(6) 0.0194(6) 0.0194(6) 0.0054(4) -0.0054(4) -0.0054(4)
Ir42 Ir 0.0091(3) 0.0091(3) 0.0091(3) 0.00084(18) -0.00084(18) 0.00084(18)
Cd42 Cd 0.0091(3) 0.0091(3) 0.0091(3) 0.00084(18) -0.00084(18) 0.00084(18)
Cd43 Cd 0.0200(4) 0.0200(4) 0.0175(7) -0.0048(5) 0 0
Cd44 Cd 0.0267(4) 0.0262(5) 0.0267(4) -0.0116(3) 0.0054(5) -0.0116(3)

loop_
_atom_type_symbol
_atom_type_scat_dispersion_real
_atom_type_scat_dispersion_imag
_atom_type_scat_source
Cd -0.8075 1.2024 'International Tables Vol C tables 4.2.6.8 and 6.1.1.1'
Cu 0.3201 1.2651 'International Tables Vol C tables 4.2.6.8 and 6.1.1.1'
Ir -1.4442 7.9887 'International Tables Vol C tables 4.2.6.8 and 6.1.1.1'

loop_
_geom_angle_atom_site_label_1
_geom_angle_atom_site_label_2
_geom_angle_atom_site_label_3
_geom_angle_site_symmetry_1
_geom_angle_site_symmetry_3
_geom_angle
Cu11 Cu11 Cu11 2_555 3_555 60.00(6)
Cu11 Cu11 Cu11 2_555 4_555 60.00(6)
Cu11 Cu11 Cd11 2_555 . 0
Cu11 Cu11 Cd11 2_555 2_555 0
Cu11 Cu11 Cd11 2_555 3_555 60.00(6)
Cu11 Cu11 Cd11 2_555 4_555 60.00(6)
Cu11 Cu11 Cd12 2_555 1_455 61.21(5)
Cu11 Cu11 Cd12 2_555 2_655 61.21(5)
Cu11 Cu11 Cd12 2_555 3_655 110.95(7)
Cu11 Cu11 Cd13 2_555 . 112.41(6)
Cu11 Cu11 Cd13 2_555 5_555 112.41(6)
Cu11 Cu11 Cd13 2_555 9_555 61.38(5)
Cu11 Cu11 Cd14 2_555 . 171.59(7)
Cu11 Cu11 Cd14 2_555 5_555 113.03(6)
Cu11 Cu11 Cd14 2_555 9_555 113.03(6)
Cu11 Cu11 Cu11 3_555 4_555 60.00(6)
Cu11 Cu11 Cd11 3_555 . 0
Cu11 Cu11 Cd11 3_555 2_555 60.00(6)
Cu11 Cu11 Cd11 3_555 3_555 0
Cu11 Cu11 Cd11 3_555 4_555 60.00(6)
Cu11 Cu11 Cd12 3_555 1_455 61.21(5)
Cu11 Cu11 Cd12 3_555 2_655 110.95(7)
Cu11 Cu11 Cd12 3_555 3_655 61.21(5)
Cu11 Cu11 Cd13 3_555 . 112.41(6)
Cu11 Cu11 Cd13 3_555 5_555 61.38(5)
Cu11 Cu11 Cd13 3_555 9_555 112.41(6)
Cu11 Cu11 Cd14 3_555 . 113.03(6)
Cu11 Cu11 Cd14 3_555 5_555 113.03(6)
Cu11 Cu11 Cd14 3_555 9_555 171.59(7)
Cu11 Cu11 Cd11 4_555 . 0
Cu11 Cu11 Cd11 4_555 2_555 60.00(6)
Cu11 Cu11 Cd11 4_555 3_555 60.00(6)
Cu11 Cu11 Cd11 4_555 4_555 0
Cu11 Cu11 Cd12 4_555 1_455 110.95(7)
Cu11 Cu11 Cd12 4_555 2_655 61.21(5)
Cu11 Cu11 Cd12 4_555 3_655 61.21(5)
Cu11 Cu11 Cd13 4_555 . 61.38(5)
Cu11 Cu11 Cd13 4_555 5_555 112.41(6)
Cu11 Cu11 Cd13 4_555 9_555 112.41(6)
Cu11 Cu11 Cd14 4_555 . 113.03(6)
Cu11 Cu11 Cd14 4_555 5_555 171.59(7)
Cu11 Cu11 Cd14 4_555 9_555 113.03(6)
Cd11 Cu11 Cd11 . 2_555 0
Cd11 Cu11 Cd11 . 3_555 0
Cd11 Cu11 Cd11 . 4_555 0
Cd11 Cu11 Cd12 . 1_455 0
Cd11 Cu11 Cd12 . 2_655 0
Cd11 Cu11 Cd12 . 3_655 0
Cd11 Cu11 Cd13 . . 0
Cd11 Cu11 Cd13 . 5_555 0
Cd11 Cu11 Cd13 . 9_555 0
Cd11 Cu11 Cd14 . . 0
Cd11 Cu11 Cd14 . 5_555 0
Cd11 Cu11 Cd14 . 9_555 0
Cd11 Cu11 Cd11 2_555 3_555 60.00(6)
Cd11 Cu11 Cd11 2_555 4_555 60.00(6)
Cd11 Cu11 Cd12 2_555 1_455 61.21(5)
Cd11 Cu11 Cd12 2_555 2_655 61.21(5)
Cd11 Cu11 Cd12 2_555 3_655 110.95(7)
Cd11 Cu11 Cd13 2_555 . 112.41(6)
Cd11 Cu11 Cd13 2_555 5_555 112.41(6)
Cd11 Cu11 Cd13 2_555 9_555 61.38(5)
Cd11 Cu11 Cd14 2_555 . 171.59(7)
Cd11 Cu11 Cd14 2_555 5_555 113.03(6)
Cd11 Cu11 Cd14 2_555 9_555 113.03(6)
Cd11 Cu11 Cd11 3_555 4_555 60.00(6)
Cd11 Cu11 Cd12 3_555 1_455 61.21(5)
Cd11 Cu11 Cd12 3_555 2_655 110.95(7)
Cd11 Cu11 Cd12 3_555 3_655 61.21(5)
Cd11 Cu11 Cd13 3_555 . 112.41(6)
Cd11 Cu11 Cd13 3_555 5_555 61.38(5)
Cd11 Cu11 Cd13 3_555 9_555 112.41(6)
Cd11 Cu11 Cd14 3_555 . 113.03(6)
Cd11 Cu11 Cd14 3_555 5_555 113.03(6)
Cd11 Cu11 Cd14 3_555 9_555 171.59(7)
Cd11 Cu11 Cd12 4_555 1_455 110.95(7)
Cd11 Cu11 Cd12 4_555 2_655 61.21(5)
Cd11 Cu11 Cd12 4_555 3_655 61.21(5)
Cd11 Cu11 Cd13 4_555 . 61.38(5)
Cd11 Cu11 Cd13 4_555 5_555 112.41(6)
Cd11 Cu11 Cd13 4_555 9_555 112.41(6)
Cd11 Cu11 Cd14 4_555 . 113.03(6)
Cd11 Cu11 Cd14 4_555 5_555 171.59(7)
Cd11 Cu11 Cd14 4_555 9_555 113.03(6)
Cd12 Cu11 Cd12 1_455 2_655 114.09(6)
Cd12 Cu11 Cd12 1_455 3_655 114.09(6)
Cd12 Cu11 Cd13 1_455 . 172.32(7)
Cd12 Cu11 Cd13 1_455 5_555 63.09(4)
Cd12 Cu11 Cd13 1_455 9_555 63.09(4)
Cd12 Cu11 Cd14 1_455 . 120.89(6)
Cd12 Cu11 Cd14 1_455 5_555 60.65(4)
Cd12 Cu11 Cd14 1_455 9_555 120.89(6)
Cd12 Cu11 Cd12 2_655 3_655 114.09(6)
Cd12 Cu11 Cd13 2_655 . 63.09(4)
Cd12 Cu11 Cd13 2_655 5_555 172.32(7)
Cd12 Cu11 Cd13 2_655 9_555 63.09(4)
Cd12 Cu11 Cd14 2_655 . 120.89(6)
Cd12 Cu11 Cd14 2_655 5_555 120.89(6)
Cd12 Cu11 Cd14 2_655 9_555 60.65(4)
Cd12 Cu11 Cd13 3_655 . 63.09(4)
Cd12 Cu11 Cd13 3_655 5_555 63.09(4)
Cd12 Cu11 Cd13 3_655 9_555 172.32(7)
Cd12 Cu11 Cd14 3_655 . 60.65(4)
Cd12 Cu11 Cd14 3_655 5_555 120.89(6)
Cd12 Cu11 Cd14 3_655 9_555 120.89(6)
Cd13 Cu11 Cd13 . 5_555 118.68(5)
Cd13 Cu11 Cd13 . 9_555 118.68(5)
Cd13 Cu11 Cd14 . . 64.75(4)
Cd13 Cu11 Cd14 . 5_555 127.03(6)
Cd13 Cu11 Cd14 . 9_555 64.75(4)
Cd13 Cu11 Cd13 5_555 9_555 118.68(5)
Cd13 Cu11 Cd14 5_555 . 64.75(4)
Cd13 Cu11 Cd14 5_555 5_555 64.75(4)
Cd13 Cu11 Cd14 5_555 9_555 127.03(6)
Cd13 Cu11 Cd14 9_555 . 127.03(6)
Cd13 Cu11 Cd14 9_555 5_555 64.75(4)
Cd13 Cu11 Cd14 9_555 9_555 64.75(4)
Cd14 Cu11 Cd14 . 5_555 73.46(5)
Cd14 Cu11 Cd14 . 9_555 73.46(5)
Cd14 Cu11 Cd14 5_555 9_555 73.46(5)
Cu11 Cd11 Cu11 . 2_555 0
Cu11 Cd11 Cu11 . 3_555 0
Cu11 Cd11 Cu11 . 4_555 0
Cu11 Cd11 Cd11 . 2_555 0
Cu11 Cd11 Cd11 . 3_555 0
Cu11 Cd11 Cd11 . 4_555 0
Cu11 Cd11 Cd12 . 1_455 0
Cu11 Cd11 Cd12 . 2_655 0
Cu11 Cd11 Cd12 . 3_655 0
Cu11 Cd11 Cu12 . 1_455 0
Cu11 Cd11 Cu12 . 2_655 0
Cu11 Cd11 Cu12 . 3_655 0
Cu11 Cd11 Cd13 . . 0
Cu11 Cd11 Cd13 . 5_555 0
Cu11 Cd11 Cd13 . 9_555 0
Cu11 Cd11 Cd14 . . 0
Cu11 Cd11 Cd14 . 5_555 0
Cu11 Cd11 Cd14 . 9_555 0
Cu11 Cd11 Cu11 2_555 3_555 60.00(6)
Cu11 Cd11 Cu11 2_555 4_555 60.00(6)
Cu11 Cd11 Cd11 2_555 2_555 0
Cu11 Cd11 Cd11 2_555 3_555 60.00(6)
Cu11 Cd11 Cd11 2_555 4_555 60.00(6)
Cu11 Cd11 Cd12 2_555 1_455 61.21(5)
Cu11 Cd11 Cd12 2_555 2_655 61.21(5)
Cu11 Cd11 Cd12 2_555 3_655 110.95(7)
Cu11 Cd11 Cu12 2_555 1_455 61.21(5)
Cu11 Cd11 Cu12 2_555 2_655 61.21(5)
Cu11 Cd11 Cu12 2_555 3_655 110.95(7)
Cu11 Cd11 Cd13 2_555 . 112.41(6)
Cu11 Cd11 Cd13 2_555 5_555 112.41(6)
Cu11 Cd11 Cd13 2_555 9_555 61.38(5)
Cu11 Cd11 Cd14 2_555 . 171.59(7)
Cu11 Cd11 Cd14 2_555 5_555 113.03(6)
Cu11 Cd11 Cd14 2_555 9_555 113.03(6)
Cu11 Cd11 Cu11 3_555 4_555 60.00(6)
Cu11 Cd11 Cd11 3_555 2_555 60.00(6)
Cu11 Cd11 Cd11 3_555 3_555 0
Cu11 Cd11 Cd11 3_555 4_555 60.00(6)
Cu11 Cd11 Cd12 3_555 1_455 61.21(5)
Cu11 Cd11 Cd12 3_555 2_655 110.95(7)
Cu11 Cd11 Cd12 3_555 3_655 61.21(5)
Cu11 Cd11 Cu12 3_555 1_455 61.21(5)
Cu11 Cd11 Cu12 3_555 2_655 110.95(7)
Cu11 Cd11 Cu12 3_555 3_655 61.21(5)
Cu11 Cd11 Cd13 3_555 . 112.41(6)
Cu11 Cd11 Cd13 3_555 5_555 61.38(5)
Cu11 Cd11 Cd13 3_555 9_555 112.41(6)
Cu11 Cd11 Cd14 3_555 . 113.03(6)
Cu11 Cd11 Cd14 3_555 5_555 113.03(6)
Cu11 Cd11 Cd14 3_555 9_555 171.59(7)
Cu11 Cd11 Cd11 4_555 2_555 60.00(6)
Cu11 Cd11 Cd11 4_555 3_555 60.00(6)
Cu11 Cd11 Cd11 4_555 4_555 0
Cu11 Cd11 Cd12 4_555 1_455 110.95(7)
Cu11 Cd11 Cd12 4_555 2_655 61.21(5)
Cu11 Cd11 Cd12 4_555 3_655 61.21(5)
Cu11 Cd11 Cu12 4_555 1_455 110.95(7)
Cu11 Cd11 Cu12 4_555 2_655 61.21(5)
Cu11 Cd11 Cu12 4_555 3_655 61.21(5)
Cu11 Cd11 Cd13 4_555 . 61.38(5)
Cu11 Cd11 Cd13 4_555 5_555 112.41(6)
Cu11 Cd11 Cd13 4_555 9_555 112.41(6)
Cu11 Cd11 Cd14 4_555 . 113.03(6)
Cu11 Cd11 Cd14 4_555 5_555 171.59(7)
Cu11 Cd11 Cd14 4_555 9_555 113.03(6)
Cd11 Cd11 Cd11 2_555 3_555 60.00(6)
Cd11 Cd11 Cd11 2_555 4_555 60.00(6)
Cd11 Cd11 Cd12 2_555 1_455 61.21(5)
Cd11 Cd11 Cd12 2_555 2_655 61.21(5)
Cd11 Cd11 Cd12 2_555 3_655 110.95(7)
Cd11 Cd11 Cu12 2_555 1_455 61.21(5)
Cd11 Cd11 Cu12 2_555 2_655 61.21(5)
Cd11 Cd11 Cu12 2_555 3_655 110.95(7)
Cd11 Cd11 Cd13 2_555 . 112.41(6)
Cd11 Cd11 Cd13 2_555 5_555 112.41(6)
Cd11 Cd11 Cd13 2_555 9_555 61.38(5)
Cd11 Cd11 Cd14 2_555 . 171.59(7)
Cd11 Cd11 Cd14 2_555 5_555 113.03(6)
Cd11 Cd11 Cd14 2_555 9_555 113.03(6)
Cd11 Cd11 Cd11 3_555 4_555 60.00(6)
Cd11 Cd11 Cd12 3_555 1_455 61.21(5)
Cd11 Cd11 Cd12 3_555 2_655 110.95(7)
Cd11 Cd11 Cd12 3_555 3_655 61.21(5)
Cd11 Cd11 Cu12 3_555 1_455 61.21(5)
Cd11 Cd11 Cu12 3_555 2_655 110.95(7)
Cd11 Cd11 Cu12 3_555 3_655 61.21(5)
Cd11 Cd11 Cd13 3_555 . 112.41(6)
Cd11 Cd11 Cd13 3_555 5_555 61.38(5)
Cd11 Cd11 Cd13 3_555 9_555 112.41(6)
Cd11 Cd11 Cd14 3_555 . 113.03(6)
Cd11 Cd11 Cd14 3_555 5_555 113.03(6)
Cd11 Cd11 Cd14 3_555 9_555 171.59(7)
Cd11 Cd11 Cd12 4_555 1_455 110.95(7)
Cd11 Cd11 Cd12 4_555 2_655 61.21(5)
Cd11 Cd11 Cd12 4_555 3_655 61.21(5)
Cd11 Cd11 Cu12 4_555 1_455 110.95(7)
Cd11 Cd11 Cu12 4_555 2_655 61.21(5)
Cd11 Cd11 Cu12 4_555 3_655 61.21(5)
Cd11 Cd11 Cd13 4_555 . 61.38(5)
Cd11 Cd11 Cd13 4_555 5_555 112.41(6)
Cd11 Cd11 Cd13 4_555 9_555 112.41(6)
Cd11 Cd11 Cd14 4_555 . 113.03(6)
Cd11 Cd11 Cd14 4_555 5_555 171.59(7)
Cd11 Cd11 Cd14 4_555 9_555 113.03(6)
Cd12 Cd11 Cd12 1_455 2_655 114.09(6)
Cd12 Cd11 Cd12 1_455 3_655 114.09(6)
Cd12 Cd11 Cu12 1_455 1_455 0
Cd12 Cd11 Cu12 1_455 2_655 114.09(6)
Cd12 Cd11 Cu12 1_455 3_655 114.09(6)
Cd12 Cd11 Cd13 1_455 . 172.32(7)
Cd12 Cd11 Cd13 1_455 5_555 63.09(4)
Cd12 Cd11 Cd13 1_455 9_555 63.09(4)
Cd12 Cd11 Cd14 1_455 . 120.89(6)
Cd12 Cd11 Cd14 1_455 5_555 60.65(4)
Cd12 Cd11 Cd14 1_455 9_555 120.89(6)
Cd12 Cd11 Cd12 2_655 3_655 114.09(6)
Cd12 Cd11 Cu12 2_655 1_455 114.09(6)
Cd12 Cd11 Cu12 2_655 2_655 0
Cd12 Cd11 Cu12 2_655 3_655 114.09(6)
Cd12 Cd11 Cd13 2_655 . 63.09(4)
Cd12 Cd11 Cd13 2_655 5_555 172.32(7)
Cd12 Cd11 Cd13 2_655 9_555 63.09(4)
Cd12 Cd11 Cd14 2_655 . 120.89(6)
Cd12 Cd11 Cd14 2_655 5_555 120.89(6)
Cd12 Cd11 Cd14 2_655 9_555 60.65(4)
Cd12 Cd11 Cu12 3_655 1_455 114.09(6)
Cd12 Cd11 Cu12 3_655 2_655 114.09(6)
Cd12 Cd11 Cu12 3_655 3_655 0
Cd12 Cd11 Cd13 3_655 . 63.09(4)
Cd12 Cd11 Cd13 3_655 5_555 63.09(4)
Cd12 Cd11 Cd13 3_655 9_555 172.32(7)
Cd12 Cd11 Cd14 3_655 . 60.65(4)
Cd12 Cd11 Cd14 3_655 5_555 120.89(6)
Cd12 Cd11 Cd14 3_655 9_555 120.89(6)
Cu12 Cd11 Cu12 1_455 2_655 114.09(6)
Cu12 Cd11 Cu12 1_455 3_655 114.09(6)
Cu12 Cd11 Cd13 1_455 . 172.32(7)
Cu12 Cd11 Cd13 1_455 5_555 63.09(4)
Cu12 Cd11 Cd13 1_455 9_555 63.09(4)
Cu12 Cd11 Cd14 1_455 . 120.89(6)
Cu12 Cd11 Cd14 1_455 5_555 60.65(4)
Cu12 Cd11 Cd14 1_455 9_555 120.89(6)
Cu12 Cd11 Cu12 2_655 3_655 114.09(6)
Cu12 Cd11 Cd13 2_655 . 63.09(4)
Cu12 Cd11 Cd13 2_655 5_555 172.32(7)
Cu12 Cd11 Cd13 2_655 9_555 63.09(4)
Cu12 Cd11 Cd14 2_655 . 120.89(6)
Cu12 Cd11 Cd14 2_655 5_555 120.89(6)
Cu12 Cd11 Cd14 2_655 9_555 60.65(4)
Cu12 Cd11 Cd13 3_655 . 63.09(4)
Cu12 Cd11 Cd13 3_655 5_555 63.09(4)
Cu12 Cd11 Cd13 3_655 9_555 172.32(7)
Cu12 Cd11 Cd14 3_655 . 60.65(4)
Cu12 Cd11 Cd14 3_655 5_555 120.89(6)
Cu12 Cd11 Cd14 3_655 9_555 120.89(6)
Cd13 Cd11 Cd13 . 5_555 118.68(5)
Cd13 Cd11 Cd13 . 9_555 118.68(5)
Cd13 Cd11 Cd14 . . 64.75(4)
Cd13 Cd11 Cd14 . 5_555 127.03(6)
Cd13 Cd11 Cd14 . 9_555 64.75(4)
Cd13 Cd11 Cd13 5_555 9_555 118.68(5)
Cd13 Cd11 Cd14 5_555 . 64.75(4)
Cd13 Cd11 Cd14 5_555 5_555 64.75(4)
Cd13 Cd11 Cd14 5_555 9_555 127.03(6)
Cd13 Cd11 Cd14 9_555 . 127.03(6)
Cd13 Cd11 Cd14 9_555 5_555 64.75(4)
Cd13 Cd11 Cd14 9_555 9_555 64.75(4)
Cd14 Cd11 Cd14 . 5_555 73.46(5)
Cd14 Cd11 Cd14 . 9_555 73.46(5)
Cd14 Cd11 Cd14 5_555 9_555 73.46(5)
Cu11 Cd12 Cu11 1_655 2_655 57.59(5)
Cu11 Cd12 Cu11 1_655 3_655 57.59(5)
Cu11 Cd12 Cd11 1_655 1_655 0
Cu11 Cd12 Cd11 1_655 2_655 57.59(5)
Cu11 Cd12 Cd11 1_655 3_655 57.59(5)
Cu11 Cd12 Cu12 1_655 . 0
Cu11 Cd12 Cd13 1_655 2_655 105.95(5)
Cu11 Cd12 Cd13 1_655 5_655 58.71(4)
Cu11 Cd12 Cd13 1_655 9_655 58.71(4)
Cu11 Cd12 Cd14 1_655 3_655 110.76(5)
Cu11 Cd12 Cd14 1_655 5_655 61.57(4)
Cu11 Cd12 Cd14 1_655 12_655 110.76(5)
Cu11 Cd12 Cd44 1_655 76_555 110.99(5)
Cu11 Cd12 Cd44 1_655 30_655 110.99(5)
Cu11 Cd12 Cd44 1_655 59_555 166.42(6)
Cu11 Cd12 Cu11 2_655 3_655 57.59(5)
Cu11 Cd12 Cd11 2_655 1_655 57.59(5)
Cu11 Cd12 Cd11 2_655 2_655 0
Cu11 Cd12 Cd11 2_655 3_655 57.59(5)
Cu11 Cd12 Cu12 2_655 . 0
Cu11 Cd12 Cd13 2_655 2_655 58.71(4)
Cu11 Cd12 Cd13 2_655 5_655 105.95(5)
Cu11 Cd12 Cd13 2_655 9_655 58.71(4)
Cu11 Cd12 Cd14 2_655 3_655 110.76(5)
Cu11 Cd12 Cd14 2_655 5_655 110.76(5)
Cu11 Cd12 Cd14 2_655 12_655 61.57(4)
Cu11 Cd12 Cd44 2_655 76_555 166.42(6)
Cu11 Cd12 Cd44 2_655 30_655 110.99(5)
Cu11 Cd12 Cd44 2_655 59_555 110.99(5)
Cu11 Cd12 Cd11 3_655 1_655 57.59(5)
Cu11 Cd12 Cd11 3_655 2_655 57.59(5)
Cu11 Cd12 Cd11 3_655 3_655 0
Cu11 Cd12 Cu12 3_655 . 0
Cu11 Cd12 Cd13 3_655 2_655 58.71(4)
Cu11 Cd12 Cd13 3_655 5_655 58.71(4)
Cu11 Cd12 Cd13 3_655 9_655 105.95(5)
Cu11 Cd12 Cd14 3_655 3_655 61.57(4)
Cu11 Cd12 Cd14 3_655 5_655 110.76(5)
Cu11 Cd12 Cd14 3_655 12_655 110.76(5)
Cu11 Cd12 Cd44 3_655 76_555 110.99(5)
Cu11 Cd12 Cd44 3_655 30_655 166.42(6)
Cu11 Cd12 Cd44 3_655 59_555 110.99(5)
Cd11 Cd12 Cd11 1_655 2_655 57.59(5)
Cd11 Cd12 Cd11 1_655 3_655 57.59(5)
Cd11 Cd12 Cu12 1_655 . 0
Cd11 Cd12 Cd13 1_655 2_655 105.95(5)
Cd11 Cd12 Cd13 1_655 5_655 58.71(4)
Cd11 Cd12 Cd13 1_655 9_655 58.71(4)
Cd11 Cd12 Cd14 1_655 3_655 110.76(5)
Cd11 Cd12 Cd14 1_655 5_655 61.57(4)
Cd11 Cd12 Cd14 1_655 12_655 110.76(5)
Cd11 Cd12 Cd44 1_655 76_555 110.99(5)
Cd11 Cd12 Cd44 1_655 30_655 110.99(5)
Cd11 Cd12 Cd44 1_655 59_555 166.42(6)
Cd11 Cd12 Cd11 2_655 3_655 57.59(5)
Cd11 Cd12 Cu12 2_655 . 0
Cd11 Cd12 Cd13 2_655 2_655 58.71(4)
Cd11 Cd12 Cd13 2_655 5_655 105.95(5)
Cd11 Cd12 Cd13 2_655 9_655 58.71(4)
Cd11 Cd12 Cd14 2_655 3_655 110.76(5)
Cd11 Cd12 Cd14 2_655 5_655 110.76(5)
Cd11 Cd12 Cd14 2_655 12_655 61.57(4)
Cd11 Cd12 Cd44 2_655 76_555 166.42(6)
Cd11 Cd12 Cd44 2_655 30_655 110.99(5)
Cd11 Cd12 Cd44 2_655 59_555 110.99(5)
Cd11 Cd12 Cu12 3_655 . 0
Cd11 Cd12 Cd13 3_655 2_655 58.71(4)
Cd11 Cd12 Cd13 3_655 5_655 58.71(4)
Cd11 Cd12 Cd13 3_655 9_655 105.95(5)
Cd11 Cd12 Cd14 3_655 3_655 61.57(4)
Cd11 Cd12 Cd14 3_655 5_655 110.76(5)
Cd11 Cd12 Cd14 3_655 12_655 110.76(5)
Cd11 Cd12 Cd44 3_655 76_555 110.99(5)
Cd11 Cd12 Cd44 3_655 30_655 166.42(6)
Cd11 Cd12 Cd44 3_655 59_555 110.99(5)
Cu12 Cd12 Cd13 . 2_655 0
Cu12 Cd12 Cd13 . 5_655 0
Cu12 Cd12 Cd13 . 9_655 0
Cu12 Cd12 Cd14 . 3_655 0
Cu12 Cd12 Cd14 . 5_655 0
Cu12 Cd12 Cd14 . 12_655 0
Cu12 Cd12 Cd44 . 76_555 0
Cu12 Cd12 Cd44 . 30_655 0
Cu12 Cd12 Cd44 . 59_555 0
Cd13 Cd12 Cd13 2_655 5_655 111.05(4)
Cd13 Cd12 Cd13 2_655 9_655 111.05(4)
Cd13 Cd12 Cd14 2_655 3_655 63.56(3)
Cd13 Cd12 Cd14 2_655 5_655 167.52(5)
Cd13 Cd12 Cd14 2_655 12_655 63.56(3)
Cd13 Cd12 Cd44 2_655 76_555 123.90(4)
Cd13 Cd12 Cd44 2_655 30_655 123.90(4)
Cd13 Cd12 Cd44 2_655 59_555 60.47(3)
Cd13 Cd12 Cd13 5_655 9_655 111.05(4)
Cd13 Cd12 Cd14 5_655 3_655 63.56(3)
Cd13 Cd12 Cd14 5_655 5_655 63.56(3)
Cd13 Cd12 Cd14 5_655 12_655 167.52(5)
Cd13 Cd12 Cd44 5_655 76_555 60.47(3)
Cd13 Cd12 Cd44 5_655 30_655 123.90(4)
Cd13 Cd12 Cd44 5_655 59_555 123.90(4)
Cd13 Cd12 Cd14 9_655 3_655 167.52(5)
Cd13 Cd12 Cd14 9_655 5_655 63.56(3)
Cd13 Cd12 Cd14 9_655 12_655 63.56(3)
Cd13 Cd12 Cd44 9_655 76_555 123.90(4)
Cd13 Cd12 Cd44 9_655 30_655 60.47(3)
Cd13 Cd12 Cd44 9_655 59_555 123.90(4)
Cd14 Cd12 Cd14 3_655 5_655 119.14(5)
Cd14 Cd12 Cd14 3_655 12_655 119.14(5)
Cd14 Cd12 Cd44 3_655 76_555 64.56(3)
Cd14 Cd12 Cd44 3_655 30_655 132.01(5)
Cd14 Cd12 Cd44 3_655 59_555 64.56(3)
Cd14 Cd12 Cd14 5_655 12_655 119.14(5)
Cd14 Cd12 Cd44 5_655 76_555 64.56(3)
Cd14 Cd12 Cd44 5_655 30_655 64.56(3)
Cd14 Cd12 Cd44 5_655 59_555 132.01(5)
Cd14 Cd12 Cd44 12_655 76_555 132.01(5)
Cd14 Cd12 Cd44 12_655 30_655 64.56(3)
Cd14 Cd12 Cd44 12_655 59_555 64.56(3)
Cd44 Cd12 Cd44 76_555 30_655 79.16(4)
Cd44 Cd12 Cd44 76_555 59_555 79.16(4)
Cd44 Cd12 Cd44 30_655 59_555 79.16(4)
Cd11 Cu12 Cd11 1_655 2_655 57.59(5)
Cd11 Cu12 Cd11 1_655 3_655 57.59(5)
Cd11 Cu12 Cd12 1_655 . 0
Cd11 Cu12 Cd13 1_655 2_655 105.95(5)
Cd11 Cu12 Cd13 1_655 5_655 58.71(4)
Cd11 Cu12 Cd13 1_655 9_655 58.71(4)
Cd11 Cu12 Cd14 1_655 3_655 110.76(5)
Cd11 Cu12 Cd14 1_655 5_655 61.57(4)
Cd11 Cu12 Cd14 1_655 12_655 110.76(5)
Cd11 Cu12 Cd44 1_655 76_555 110.99(5)
Cd11 Cu12 Cd44 1_655 30_655 110.99(5)
Cd11 Cu12 Cd44 1_655 59_555 166.42(6)
Cd11 Cu12 Cd11 2_655 3_655 57.59(5)
Cd11 Cu12 Cd12 2_655 . 0
Cd11 Cu12 Cd13 2_655 2_655 58.71(4)
Cd11 Cu12 Cd13 2_655 5_655 105.95(5)
Cd11 Cu12 Cd13 2_655 9_655 58.71(4)
Cd11 Cu12 Cd14 2_655 3_655 110.76(5)
Cd11 Cu12 Cd14 2_655 5_655 110.76(5)
Cd11 Cu12 Cd14 2_655 12_655 61.57(4)
Cd11 Cu12 Cd44 2_655 76_555 166.42(6)
Cd11 Cu12 Cd44 2_655 30_655 110.99(5)
Cd11 Cu12 Cd44 2_655 59_555 110.99(5)
Cd11 Cu12 Cd12 3_655 . 0
Cd11 Cu12 Cd13 3_655 2_655 58.71(4)
Cd11 Cu12 Cd13 3_655 5_655 58.71(4)
Cd11 Cu12 Cd13 3_655 9_655 105.95(5)
Cd11 Cu12 Cd14 3_655 3_655 61.57(4)
Cd11 Cu12 Cd14 3_655 5_655 110.76(5)
Cd11 Cu12 Cd14 3_655 12_655 110.76(5)
Cd11 Cu12 Cd44 3_655 76_555 110.99(5)
Cd11 Cu12 Cd44 3_655 30_655 166.42(6)
Cd11 Cu12 Cd44 3_655 59_555 110.99(5)
Cd12 Cu12 Cd13 . 2_655 0
Cd12 Cu12 Cd13 . 5_655 0
Cd12 Cu12 Cd13 . 9_655 0
Cd12 Cu12 Cd14 . 3_655 0
Cd12 Cu12 Cd14 . 5_655 0
Cd12 Cu12 Cd14 . 12_655 0
Cd12 Cu12 Cd44 . 76_555 0
Cd12 Cu12 Cd44 . 30_655 0
Cd12 Cu12 Cd44 . 59_555 0
Cd13 Cu12 Cd13 2_655 5_655 111.05(4)
Cd13 Cu12 Cd13 2_655 9_655 111.05(4)
Cd13 Cu12 Cd14 2_655 3_655 63.56(3)
Cd13 Cu12 Cd14 2_655 5_655 167.52(5)
Cd13 Cu12 Cd14 2_655 12_655 63.56(3)
Cd13 Cu12 Cd44 2_655 76_555 123.90(4)
Cd13 Cu12 Cd44 2_655 30_655 123.90(4)
Cd13 Cu12 Cd44 2_655 59_555 60.47(3)
Cd13 Cu12 Cd13 5_655 9_655 111.05(4)
Cd13 Cu12 Cd14 5_655 3_655 63.56(3)
Cd13 Cu12 Cd14 5_655 5_655 63.56(3)
Cd13 Cu12 Cd14 5_655 12_655 167.52(5)
Cd13 Cu12 Cd44 5_655 76_555 60.47(3)
Cd13 Cu12 Cd44 5_655 30_655 123.90(4)
Cd13 Cu12 Cd44 5_655 59_555 123.90(4)
Cd13 Cu12 Cd14 9_655 3_655 167.52(5)
Cd13 Cu12 Cd14 9_655 5_655 63.56(3)
Cd13 Cu12 Cd14 9_655 12_655 63.56(3)
Cd13 Cu12 Cd44 9_655 76_555 123.90(4)
Cd13 Cu12 Cd44 9_655 30_655 60.47(3)
Cd13 Cu12 Cd44 9_655 59_555 123.90(4)
Cd14 Cu12 Cd14 3_655 5_655 119.14(5)
Cd14 Cu12 Cd14 3_655 12_655 119.14(5)
Cd14 Cu12 Cd44 3_655 76_555 64.56(3)
Cd14 Cu12 Cd44 3_655 30_655 132.01(5)
Cd14 Cu12 Cd44 3_655 59_555 64.56(3)
Cd14 Cu12 Cd14 5_655 12_655 119.14(5)
Cd14 Cu12 Cd44 5_655 76_555 64.56(3)
Cd14 Cu12 Cd44 5_655 30_655 64.56(3)
Cd14 Cu12 Cd44 5_655 59_555 132.01(5)
Cd14 Cu12 Cd44 12_655 76_555 132.01(5)
Cd14 Cu12 Cd44 12_655 30_655 64.56(3)
Cd14 Cu12 Cd44 12_655 59_555 64.56(3)
Cd44 Cu12 Cd44 76_555 30_655 79.16(4)
Cd44 Cu12 Cd44 76_555 59_555 79.16(4)
Cd44 Cu12 Cd44 30_655 59_555 79.16(4)
Cu11 Cd13 Cu11 . 4_555 57.24(5)
Cu11 Cd13 Cd11 . . 0
Cu11 Cd13 Cd11 . 4_555 57.24(5)
Cu11 Cd13 Cd12 . 2_655 58.20(4)
Cu11 Cd13 Cd12 . 3_655 58.20(4)
Cu11 Cd13 Cu12 . 2_655 58.20(4)
Cu11 Cd13 Cu12 . 3_655 58.20(4)
Cu11 Cd13 Cd14 . . 59.13(4)
Cu11 Cd13 Cd14 . 4_555 105.30(5)
Cu11 Cd13 Cd14 . 9_555 59.13(4)
Cu11 Cd13 Cd14 . 11_555 105.30(5)
Cu11 Cd13 Cd24 . . 105.15(4)
Cu11 Cd13 Cd24 . 4_555 162.39(5)
Cu11 Cd13 Cd44 . 58_555 110.03(4)
Cu11 Cd13 Cd44 . 60_554 110.03(4)
Cu11 Cd13 Cd11 4_555 . 57.24(5)
Cu11 Cd13 Cd11 4_555 4_555 0
Cu11 Cd13 Cd12 4_555 2_655 58.20(4)
Cu11 Cd13 Cd12 4_555 3_655 58.20(4)
Cu11 Cd13 Cu12 4_555 2_655 58.20(4)
Cu11 Cd13 Cu12 4_555 3_655 58.20(4)
Cu11 Cd13 Cd14 4_555 . 105.30(5)
Cu11 Cd13 Cd14 4_555 4_555 59.13(4)
Cu11 Cd13 Cd14 4_555 9_555 105.30(5)
Cu11 Cd13 Cd14 4_555 11_555 59.13(4)
Cu11 Cd13 Cd24 4_555 . 162.39(5)
Cu11 Cd13 Cd24 4_555 4_555 105.15(4)
Cu11 Cd13 Cd44 4_555 58_555 110.03(4)
Cu11 Cd13 Cd44 4_555 60_554 110.03(4)
Cd11 Cd13 Cd11 . 4_555 57.24(5)
Cd11 Cd13 Cd12 . 2_655 58.20(4)
Cd11 Cd13 Cd12 . 3_655 58.20(4)
Cd11 Cd13 Cu12 . 2_655 58.20(4)
Cd11 Cd13 Cu12 . 3_655 58.20(4)
Cd11 Cd13 Cd14 . . 59.13(4)
Cd11 Cd13 Cd14 . 4_555 105.30(5)
Cd11 Cd13 Cd14 . 9_555 59.13(4)
Cd11 Cd13 Cd14 . 11_555 105.30(5)
Cd11 Cd13 Cd24 . . 105.15(4)
Cd11 Cd13 Cd24 . 4_555 162.39(5)
Cd11 Cd13 Cd44 . 58_555 110.03(4)
Cd11 Cd13 Cd44 . 60_554 110.03(4)
Cd11 Cd13 Cd12 4_555 2_655 58.20(4)
Cd11 Cd13 Cd12 4_555 3_655 58.20(4)
Cd11 Cd13 Cu12 4_555 2_655 58.20(4)
Cd11 Cd13 Cu12 4_555 3_655 58.20(4)
Cd11 Cd13 Cd14 4_555 . 105.30(5)
Cd11 Cd13 Cd14 4_555 4_555 59.13(4)
Cd11 Cd13 Cd14 4_555 9_555 105.30(5)
Cd11 Cd13 Cd14 4_555 11_555 59.13(4)
Cd11 Cd13 Cd24 4_555 . 162.39(5)
Cd11 Cd13 Cd24 4_555 4_555 105.15(4)
Cd11 Cd13 Cd44 4_555 58_555 110.03(4)
Cd11 Cd13 Cd44 4_555 60_554 110.03(4)
Cd12 Cd13 Cd12 2_655 3_655 106.21(5)
Cd12 Cd13 Cu12 2_655 2_655 0
Cd12 Cd13 Cu12 2_655 3_655 106.21(5)
Cd12 Cd13 Cd14 2_655 . 111.63(4)
Cd12 Cd13 Cd14 2_655 4_555 57.38(3)
Cd12 Cd13 Cd14 2_655 9_555 57.38(3)
Cd12 Cd13 Cd14 2_655 11_555 111.63(4)
Cd12 Cd13 Cd24 2_655 . 114.54(3)
Cd12 Cd13 Cd24 2_655 4_555 114.54(3)
Cd12 Cd13 Cd44 2_655 58_555 59.86(3)
Cd12 Cd13 Cd44 2_655 60_554 166.07(5)
Cd12 Cd13 Cu12 3_655 2_655 106.21(5)
Cd12 Cd13 Cu12 3_655 3_655 0
Cd12 Cd13 Cd14 3_655 . 57.38(3)
Cd12 Cd13 Cd14 3_655 4_555 111.63(4)
Cd12 Cd13 Cd14 3_655 9_555 111.63(4)
Cd12 Cd13 Cd14 3_655 11_555 57.38(3)
Cd12 Cd13 Cd24 3_655 . 114.54(3)
Cd12 Cd13 Cd24 3_655 4_555 114.54(3)
Cd12 Cd13 Cd44 3_655 58_555 166.07(5)
Cd12 Cd13 Cd44 3_655 60_554 59.86(3)
Cu12 Cd13 Cu12 2_655 3_655 106.21(5)
Cu12 Cd13 Cd14 2_655 . 111.63(4)
Cu12 Cd13 Cd14 2_655 4_555 57.38(3)
Cu12 Cd13 Cd14 2_655 9_555 57.38(3)
Cu12 Cd13 Cd14 2_655 11_555 111.63(4)
Cu12 Cd13 Cd24 2_655 . 114.54(3)
Cu12 Cd13 Cd24 2_655 4_555 114.54(3)
Cu12 Cd13 Cd44 2_655 58_555 59.86(3)
Cu12 Cd13 Cd44 2_655 60_554 166.07(5)
Cu12 Cd13 Cd14 3_655 . 57.38(3)
Cu12 Cd13 Cd14 3_655 4_555 111.63(4)
Cu12 Cd13 Cd14 3_655 9_555 111.63(4)
Cu12 Cd13 Cd14 3_655 11_555 57.38(3)
Cu12 Cd13 Cd24 3_655 . 114.54(3)
Cu12 Cd13 Cd24 3_655 4_555 114.54(3)
Cu12 Cd13 Cd44 3_655 58_555 166.07(5)
Cu12 Cd13 Cd44 3_655 60_554 59.86(3)
Cd14 Cd13 Cd14 . 4_555 163.67(5)
Cd14 Cd13 Cd14 . 9_555 69.15(3)
Cd14 Cd13 Cd14 . 11_555 108.39(3)
Cd14 Cd13 Cd24 . . 60.83(3)
Cd14 Cd13 Cd24 . 4_555 133.15(4)
Cd14 Cd13 Cd44 . 58_555 125.31(3)
Cd14 Cd13 Cd44 . 60_554 62.15(3)
Cd14 Cd13 Cd14 4_555 9_555 108.39(3)
Cd14 Cd13 Cd14 4_555 11_555 69.15(3)
Cd14 Cd13 Cd24 4_555 . 133.15(4)
Cd14 Cd13 Cd24 4_555 4_555 60.83(3)
Cd14 Cd13 Cd44 4_555 58_555 62.15(3)
Cd14 Cd13 Cd44 4_555 60_554 125.31(3)
Cd14 Cd13 Cd14 9_555 11_555 163.67(5)
Cd14 Cd13 Cd24 9_555 . 60.83(3)
Cd14 Cd13 Cd24 9_555 4_555 133.15(4)
Cd14 Cd13 Cd44 9_555 58_555 62.15(3)
Cd14 Cd13 Cd44 9_555 60_554 125.31(3)
Cd14 Cd13 Cd24 11_555 . 133.15(4)
Cd14 Cd13 Cd24 11_555 4_555 60.83(3)
Cd14 Cd13 Cd44 11_555 58_555 125.31(3)
Cd14 Cd13 Cd44 11_555 60_554 62.15(3)
Cd24 Cd13 Cd24 . 4_555 92.45(5)
Cd24 Cd13 Cd44 . 58_555 74.34(3)
Cd24 Cd13 Cd44 . 60_554 74.34(3)
Cd24 Cd13 Cd44 4_555 58_555 74.34(3)
Cd24 Cd13 Cd44 4_555 60_554 74.34(3)
Cd44 Cd13 Cd44 58_555 60_554 134.07(5)
Cu11 Cd14 Cd11 . . 0
Cu11 Cd14 Cd12 . 3_655 57.78(4)
Cu11 Cd14 Cu12 . 3_655 57.78(4)
Cu11 Cd14 Cd13 . . 56.13(4)
Cu11 Cd14 Cd13 . 5_555 56.13(4)
Cu11 Cd14 Cd22 . . 94.37(5)
Cu11 Cd14 Cd23 . . 155.84(6)
Cu11 Cd14 Cd24 . . 99.70(4)
Cu11 Cd14 Cd24 . 5_555 99.70(4)
Cu11 Cd14 Cd44 . 74_555 103.56(4)
Cu11 Cd14 Cd44 . 60_554 103.56(4)
Cd11 Cd14 Cd12 . 3_655 57.78(4)
Cd11 Cd14 Cu12 . 3_655 57.78(4)
Cd11 Cd14 Cd13 . . 56.13(4)
Cd11 Cd14 Cd13 . 5_555 56.13(4)
Cd11 Cd14 Cd22 . . 94.37(5)
Cd11 Cd14 Cd23 . . 155.84(6)
Cd11 Cd14 Cd24 . . 99.70(4)
Cd11 Cd14 Cd24 . 5_555 99.70(4)
Cd11 Cd14 Cd44 . 74_555 103.56(4)
Cd11 Cd14 Cd44 . 60_554 103.56(4)
Cd12 Cd14 Cu12 3_655 3_655 0
Cd12 Cd14 Cd13 3_655 . 59.06(3)
Cd12 Cd14 Cd13 3_655 5_555 59.06(3)
Cd12 Cd14 Cd22 3_655 . 152.15(5)
Cd12 Cd14 Cd23 3_655 . 146.38(6)
Cd12 Cd14 Cd24 3_655 . 112.31(4)
Cd12 Cd14 Cd24 3_655 5_555 112.31(4)
Cd12 Cd14 Cd44 3_655 74_555 58.64(4)
Cd12 Cd14 Cd44 3_655 60_554 58.64(4)
Cu12 Cd14 Cd13 3_655 . 59.06(3)
Cu12 Cd14 Cd13 3_655 5_555 59.06(3)
Cu12 Cd14 Cd22 3_655 . 152.15(5)
Cu12 Cd14 Cd23 3_655 . 146.38(6)
Cu12 Cd14 Cd24 3_655 . 112.31(4)
Cu12 Cd14 Cd24 3_655 5_555 112.31(4)
Cu12 Cd14 Cd44 3_655 74_555 58.64(4)
Cu12 Cd14 Cd44 3_655 60_554 58.64(4)
Cd13 Cd14 Cd13 . 5_555 104.31(4)
Cd13 Cd14 Cd22 . . 107.34(4)
Cd13 Cd14 Cd23 . . 127.84(4)
Cd13 Cd14 Cd24 . . 56.76(3)
Cd13 Cd14 Cd24 . 5_555 155.73(4)
Cd13 Cd14 Cd44 . 74_555 114.25(4)
Cd13 Cd14 Cd44 . 60_554 57.27(3)
Cd13 Cd14 Cd22 5_555 . 107.34(4)
Cd13 Cd14 Cd23 5_555 . 127.84(4)
Cd13 Cd14 Cd24 5_555 . 155.73(4)
Cd13 Cd14 Cd24 5_555 5_555 56.76(3)
Cd13 Cd14 Cd44 5_555 74_555 57.27(3)
Cd13 Cd14 Cd44 5_555 60_554 114.25(4)
Cd22 Cd14 Cd23 . . 61.47(5)
Cd22 Cd14 Cd24 . . 69.24(4)
Cd22 Cd14 Cd24 . 5_555 69.24(4)
Cd22 Cd14 Cd44 . 74_555 137.98(4)
Cd22 Cd14 Cd44 . 60_554 137.98(4)
Cd23 Cd14 Cd24 . . 72.91(3)
Cd23 Cd14 Cd24 . 5_555 72.91(3)
Cd23 Cd14 Cd44 . 74_555 95.65(4)
Cd23 Cd14 Cd44 . 60_554 95.65(4)
Cd24 Cd14 Cd24 . 5_555 135.11(5)
Cd24 Cd14 Cd44 . 74_555 141.14(4)
Cd24 Cd14 Cd44 . 60_554 70.43(3)
Cd24 Cd14 Cd44 5_555 74_555 70.43(3)
Cd24 Cd14 Cd44 5_555 60_554 141.14(4)
Cd44 Cd14 Cd44 74_555 60_554 74.09(3)
Cd21 Cu20 Cd21 . 74_555 109.47(4)
Cd21 Cu20 Cd21 . 51_555 109.47(4)
Cd21 Cu20 Cd21 . 28_555 109.47(4)
Cd21 Cu20 Cu21 . . 0
Cd21 Cu20 Cu21 . 74_555 109.47(4)
Cd21 Cu20 Cu21 . 51_555 109.47(4)
Cd21 Cu20 Cu21 . 28_555 109.47(4)
Cd21 Cu20 Cd22 . . 70.53(4)
Cd21 Cu20 Cd22 . 74_555 70.53(4)
Cd21 Cu20 Cd22 . 51_555 70.53(4)
Cd21 Cu20 Cd22 . 28_555 180
Cd21 Cu20 Cd21 74_555 51_555 109.47(4)
Cd21 Cu20 Cd21 74_555 28_555 109.47(4)
Cd21 Cu20 Cu21 74_555 . 109.47(4)
Cd21 Cu20 Cu21 74_555 74_555 0
Cd21 Cu20 Cu21 74_555 51_555 109.47(4)
Cd21 Cu20 Cu21 74_555 28_555 109.47(4)
Cd21 Cu20 Cd22 74_555 . 70.53(4)
Cd21 Cu20 Cd22 74_555 74_555 70.53(4)
Cd21 Cu20 Cd22 74_555 51_555 180
Cd21 Cu20 Cd22 74_555 28_555 70.53(4)
Cd21 Cu20 Cd21 51_555 28_555 109.47(4)
Cd21 Cu20 Cu21 51_555 . 109.47(4)
Cd21 Cu20 Cu21 51_555 74_555 109.47(4)
Cd21 Cu20 Cu21 51_555 51_555 0
Cd21 Cu20 Cu21 51_555 28_555 109.47(4)
Cd21 Cu20 Cd22 51_555 . 70.53(4)
Cd21 Cu20 Cd22 51_555 74_555 180
Cd21 Cu20 Cd22 51_555 51_555 70.53(4)
Cd21 Cu20 Cd22 51_555 28_555 70.53(4)
Cd21 Cu20 Cu21 28_555 . 109.47(4)
Cd21 Cu20 Cu21 28_555 74_555 109.47(4)
Cd21 Cu20 Cu21 28_555 51_555 109.47(4)
Cd21 Cu20 Cu21 28_555 28_555 0
Cd21 Cu20 Cd22 28_555 . 180
Cd21 Cu20 Cd22 28_555 74_555 70.53(4)
Cd21 Cu20 Cd22 28_555 51_555 70.53(4)
Cd21 Cu20 Cd22 28_555 28_555 70.53(4)
Cu21 Cu20 Cu21 . 74_555 109.47(4)
Cu21 Cu20 Cu21 . 51_555 109.47(4)
Cu21 Cu20 Cu21 . 28_555 109.47(4)
Cu21 Cu20 Cd22 . . 70.53(4)
Cu21 Cu20 Cd22 . 74_555 70.53(4)
Cu21 Cu20 Cd22 . 51_555 70.53(4)
Cu21 Cu20 Cd22 . 28_555 180
Cu21 Cu20 Cu21 74_555 51_555 109.47(4)
Cu21 Cu20 Cu21 74_555 28_555 109.47(4)
Cu21 Cu20 Cd22 74_555 . 70.53(4)
Cu21 Cu20 Cd22 74_555 74_555 70.53(4)
Cu21 Cu20 Cd22 74_555 51_555 180
Cu21 Cu20 Cd22 74_555 28_555 70.53(4)
Cu21 Cu20 Cu21 51_555 28_555 109.47(4)
Cu21 Cu20 Cd22 51_555 . 70.53(4)
Cu21 Cu20 Cd22 51_555 74_555 180
Cu21 Cu20 Cd22 51_555 51_555 70.53(4)
Cu21 Cu20 Cd22 51_555 28_555 70.53(4)
Cu21 Cu20 Cd22 28_555 . 180
Cu21 Cu20 Cd22 28_555 74_555 70.53(4)
Cu21 Cu20 Cd22 28_555 51_555 70.53(4)
Cu21 Cu20 Cd22 28_555 28_555 70.53(4)
Cd22 Cu20 Cd22 . 74_555 109.47(3)
Cd22 Cu20 Cd22 . 51_555 109.47(3)
Cd22 Cu20 Cd22 . 28_555 109.47(3)
Cd22 Cu20 Cd22 74_555 51_555 109.47(3)
Cd22 Cu20 Cd22 74_555 28_555 109.47(3)
Cd22 Cu20 Cd22 51_555 28_555 109.47(3)
Cu20 Cd21 Cu21 . . 0
Cu20 Cd21 Cd22 . . 55.76(3)
Cu20 Cd21 Cd22 . 74_555 55.76(3)
Cu20 Cd21 Cd22 . 51_555 55.76(3)
Cu20 Cd21 Cd23 . . 80.06(4)
Cu20 Cd21 Cd23 . 79_555 80.06(4)
Cu20 Cd21 Cd23 . 9_555 80.06(4)
Cu20 Cd21 Cd24 . . 122.98(5)
Cu20 Cd21 Cd24 . 79_555 122.98(5)
Cu20 Cd21 Cd24 . 58_555 122.98(5)
Cu20 Cd21 Ir32 . . 180
Cu21 Cd21 Cd22 . . 0
Cu21 Cd21 Cd22 . 74_555 0
Cu21 Cd21 Cd22 . 51_555 0
Cu21 Cd21 Cd23 . . 0
Cu21 Cd21 Cd23 . 79_555 0
Cu21 Cd21 Cd23 . 9_555 0
Cu21 Cd21 Cd24 . . 0
Cu21 Cd21 Cd24 . 79_555 0
Cu21 Cd21 Cd24 . 58_555 0
Cu21 Cd21 Ir32 . . 0
Cd22 Cd21 Cd22 . 74_555 91.44(5)
Cd22 Cd21 Cd22 . 51_555 91.44(5)
Cd22 Cd21 Cd23 . . 59.72(3)
Cd22 Cd21 Cd23 . 79_555 135.82(6)
Cd22 Cd21 Cd23 . 9_555 59.72(3)
Cd22 Cd21 Cd24 . . 67.22(4)
Cd22 Cd21 Cd24 . 79_555 130.77(5)
Cd22 Cd21 Cd24 . 58_555 130.77(5)
Cd22 Cd21 Ir32 . . 124.24(5)
Cd22 Cd21 Cd22 74_555 51_555 91.44(5)
Cd22 Cd21 Cd23 74_555 . 59.72(3)
Cd22 Cd21 Cd23 74_555 79_555 59.72(3)
Cd22 Cd21 Cd23 74_555 9_555 135.82(6)
Cd22 Cd21 Cd24 74_555 . 130.77(5)
Cd22 Cd21 Cd24 74_555 79_555 67.22(4)
Cd22 Cd21 Cd24 74_555 58_555 130.77(5)
Cd22 Cd21 Ir32 74_555 . 124.24(5)
Cd22 Cd21 Cd23 51_555 . 135.82(6)
Cd22 Cd21 Cd23 51_555 79_555 59.72(3)
Cd22 Cd21 Cd23 51_555 9_555 59.72(3)
Cd22 Cd21 Cd24 51_555 . 130.77(5)
Cd22 Cd21 Cd24 51_555 79_555 130.77(5)
Cd22 Cd21 Cd24 51_555 58_555 67.22(4)
Cd22 Cd21 Ir32 51_555 . 124.24(5)
Cd23 Cd21 Cd23 . 79_555 117.08(4)
Cd23 Cd21 Cd23 . 9_555 117.08(4)
Cd23 Cd21 Cd24 . . 71.38(4)
Cd23 Cd21 Cd24 . 79_555 71.38(4)
Cd23 Cd21 Cd24 . 58_555 156.96(6)
Cd23 Cd21 Ir32 . . 99.94(5)
Cd23 Cd21 Cd23 79_555 9_555 117.08(4)
Cd23 Cd21 Cd24 79_555 . 156.96(6)
Cd23 Cd21 Cd24 79_555 79_555 71.38(4)
Cd23 Cd21 Cd24 79_555 58_555 71.38(4)
Cd23 Cd21 Ir32 79_555 . 99.94(5)
Cd23 Cd21 Cd24 9_555 . 71.38(4)
Cd23 Cd21 Cd24 9_555 79_555 156.96(6)
Cd23 Cd21 Cd24 9_555 58_555 71.38(4)
Cd23 Cd21 Ir32 9_555 . 99.94(5)
Cd24 Cd21 Cd24 . 79_555 93.19(5)
Cd24 Cd21 Cd24 . 58_555 93.19(5)
Cd24 Cd21 Ir32 . . 57.02(3)
Cd24 Cd21 Cd24 79_555 58_555 93.19(5)
Cd24 Cd21 Ir32 79_555 . 57.02(3)
Cd24 Cd21 Ir32 58_555 . 57.02(3)
Cu20 Cu21 Cd21 . . 0
Cu20 Cu21 Ir32 . . 180
Cd21 Cu21 Ir32 . . 0
Cd14 Cd22 Cd14 . 5_555 70.77(3)
Cd14 Cd22 Cd14 . 9_555 70.77(3)
Cd14 Cd22 Cu20 . . 138.04(5)
Cd14 Cd22 Cd21 . . 99.82(4)
Cd14 Cd22 Cd21 . 74_555 99.82(4)
Cd14 Cd22 Cd21 . 51_555 168.25(5)
Cd14 Cd22 Cd23 . . 59.23(4)
Cd14 Cd22 Cd23 . 5_555 118.18(4)
Cd14 Cd22 Cd23 . 9_555 118.18(4)
Cd14 Cd22 Cd14 5_555 9_555 70.77(3)
Cd14 Cd22 Cu20 5_555 . 138.04(5)
Cd14 Cd22 Cd21 5_555 . 168.25(5)
Cd14 Cd22 Cd21 5_555 74_555 99.82(4)
Cd14 Cd22 Cd21 5_555 51_555 99.82(4)
Cd14 Cd22 Cd23 5_555 . 118.18(4)
Cd14 Cd22 Cd23 5_555 5_555 59.23(4)
Cd14 Cd22 Cd23 5_555 9_555 118.18(4)
Cd14 Cd22 Cu20 9_555 . 138.04(5)
Cd14 Cd22 Cd21 9_555 . 99.82(4)
Cd14 Cd22 Cd21 9_555 74_555 168.25(5)
Cd14 Cd22 Cd21 9_555 51_555 99.82(4)
Cd14 Cd22 Cd23 9_555 . 118.18(4)
Cd14 Cd22 Cd23 9_555 5_555 118.18(4)
Cd14 Cd22 Cd23 9_555 9_555 59.23(4)
Cu20 Cd22 Cd21 . . 53.71(3)
Cu20 Cd22 Cd21 . 74_555 53.71(3)
Cu20 Cd22 Cd21 . 51_555 53.71(3)
Cu20 Cd22 Cd23 . . 78.81(4)
Cu20 Cd22 Cd23 . 5_555 78.81(4)
Cu20 Cd22 Cd23 . 9_555 78.81(4)
Cd21 Cd22 Cd21 . 74_555 88.54(4)
Cd21 Cd22 Cd21 . 51_555 88.54(4)
Cd21 Cd22 Cd23 . . 59.32(4)
Cd21 Cd22 Cd23 . 5_555 132.52(5)
Cd21 Cd22 Cd23 . 9_555 59.32(4)
Cd21 Cd22 Cd21 74_555 51_555 88.54(4)
Cd21 Cd22 Cd23 74_555 . 59.32(4)
Cd21 Cd22 Cd23 74_555 5_555 59.32(4)
Cd21 Cd22 Cd23 74_555 9_555 132.52(5)
Cd21 Cd22 Cd23 51_555 . 132.52(5)
Cd21 Cd22 Cd23 51_555 5_555 59.32(4)
Cd21 Cd22 Cd23 51_555 9_555 59.32(4)
Cd23 Cd22 Cd23 . 5_555 116.33(4)
Cd23 Cd22 Cd23 . 9_555 116.33(4)
Cd23 Cd22 Cd23 5_555 9_555 116.33(4)
Cd23 Cu23 Cd43 . 3_655 0
Cd14 Cd23 Cd14 . 74_555 148.49(8)
Cd14 Cd23 Cd21 . . 101.03(4)
Cd14 Cd23 Cd21 . 74_555 101.03(4)
Cd14 Cd23 Cd22 . . 59.30(3)
Cd14 Cd23 Cd22 . 74_555 152.21(7)
Cd14 Cd23 Cu23 . . 0
Cd14 Cd23 Cd43 . 3_655 74.24(4)
Cd14 Cd23 Cd21 74_555 . 101.03(4)
Cd14 Cd23 Cd21 74_555 74_555 101.03(4)
Cd14 Cd23 Cd22 74_555 . 152.21(7)
Cd14 Cd23 Cd22 74_555 74_555 59.30(3)
Cd14 Cd23 Cu23 74_555 . 0
Cd14 Cd23 Cd43 74_555 3_655 74.24(4)
Cd21 Cd23 Cd21 . 74_555 90.41(6)
Cd21 Cd23 Cd22 . . 60.96(4)
Cd21 Cd23 Cd22 . 74_555 60.96(4)
Cd21 Cd23 Cu23 . . 0
Cd21 Cd23 Cd43 . 3_655 134.80(4)
Cd21 Cd23 Cd22 74_555 . 60.96(4)
Cd21 Cd23 Cd22 74_555 74_555 60.96(4)
Cd21 Cd23 Cu23 74_555 . 0
Cd21 Cd23 Cd43 74_555 3_655 134.80(4)
Cd22 Cd23 Cd22 . 74_555 92.91(6)
Cd22 Cd23 Cu23 . . 0
Cd22 Cd23 Cd43 . 3_655 133.55(3)
Cd22 Cd23 Cu23 74_555 . 0
Cd22 Cd23 Cd43 74_555 3_655 133.55(3)
Cu23 Cd23 Cd43 . 3_655 0
Cd13 Cd24 Cd14 . . 62.41(3)
Cd13 Cd24 Cd14 . 9_555 62.41(3)
Cd13 Cd24 Cd21 . . 157.99(5)
Cd13 Cd24 Cd31 . . 92.47(4)
Cd13 Cd24 Ir32 . . 146.96(5)
Cd13 Cd24 Cd33 . . 106.88(4)
Cd13 Cd24 Cd33 . 58_555 106.88(4)
Cd14 Cd24 Cd14 . 9_555 70.34(4)
Cd14 Cd24 Cd21 . . 100.19(4)
Cd14 Cd24 Cd31 . . 133.86(4)
Cd14 Cd24 Ir32 . . 139.07(4)
Cd14 Cd24 Cd33 . . 89.97(4)
Cd14 Cd24 Cd33 . 58_555 160.16(5)
Cd14 Cd24 Cd21 9_555 . 100.19(4)
Cd14 Cd24 Cd31 9_555 . 133.86(4)
Cd14 Cd24 Ir32 9_555 . 139.07(4)
Cd14 Cd24 Cd33 9_555 . 160.16(5)
Cd14 Cd24 Cd33 9_555 58_555 89.97(4)
Cd21 Cd24 Cd31 . . 109.54(4)
Cd21 Cd24 Ir32 . . 55.06(3)
Cd21 Cd24 Cd33 . . 85.27(4)
Cd21 Cd24 Cd33 . 58_555 85.27(4)
Cd31 Cd24 Ir32 . . 54.48(3)
Cd31 Cd24 Cd33 . . 59.31(3)
Cd31 Cd24 Cd33 . 58_555 59.31(3)
Ir32 Cd24 Cd33 . . 59.00(3)
Ir32 Cd24 Cd33 . 58_555 59.00(3)
Cd33 Cd24 Cd33 . 58_555 109.56(4)
Cd24 Cd31 Cd24 . 4_555 82.60(5)
Cd24 Cd31 Cd31 . 77_545 149.45(2)
Cd24 Cd31 Cd31 . 78_555 101.61(3)
Cd24 Cd31 Cd31 . 57_554 149.45(2)
Cd24 Cd31 Cd31 . 58_555 101.61(3)
Cd24 Cd31 Ir32 . . 55.68(3)
Cd24 Cd31 Ir32 . 4_555 138.29(6)
Cd24 Cd31 Cd33 . . 58.16(3)
Cd24 Cd31 Cd33 . 4_555 101.26(4)
Cd24 Cd31 Cd33 . 58_555 58.16(3)
Cd24 Cd31 Cd33 . 60_554 101.26(4)
Cd24 Cd31 Cd31 4_555 77_545 101.61(3)
Cd24 Cd31 Cd31 4_555 78_555 149.45(2)
Cd24 Cd31 Cd31 4_555 57_554 101.61(3)
Cd24 Cd31 Cd31 4_555 58_555 149.45(2)
Cd24 Cd31 Ir32 4_555 . 138.29(6)
Cd24 Cd31 Ir32 4_555 4_555 55.68(3)
Cd24 Cd31 Cd33 4_555 . 101.26(4)
Cd24 Cd31 Cd33 4_555 4_555 58.16(3)
Cd24 Cd31 Cd33 4_555 58_555 101.26(4)
Cd24 Cd31 Cd33 4_555 60_554 58.16(3)
Cd31 Cd31 Cd31 77_545 78_555 90.00(5)
Cd31 Cd31 Cd31 77_545 57_554 60.00(3)
Cd31 Cd31 Cd31 77_545 58_555 60.00(3)
Cd31 Cd31 Ir32 77_545 . 114.22(4)
Cd31 Cd31 Ir32 77_545 4_555 54.39(2)
Cd31 Cd31 Cd33 77_545 . 146.48(5)
Cd31 Cd31 Cd33 77_545 4_555 58.61(3)
Cd31 Cd31 Cd33 77_545 58_555 91.52(2)
Cd31 Cd31 Cd33 77_545 60_554 106.63(3)
Cd31 Cd31 Cd31 78_555 57_554 60.00(3)
Cd31 Cd31 Cd31 78_555 58_555 60.00(3)
Cd31 Cd31 Ir32 78_555 . 54.39(2)
Cd31 Cd31 Ir32 78_555 4_555 114.22(4)
Cd31 Cd31 Cd33 78_555 . 58.61(3)
Cd31 Cd31 Cd33 78_555 4_555 146.48(5)
Cd31 Cd31 Cd33 78_555 58_555 106.63(3)
Cd31 Cd31 Cd33 78_555 60_554 91.52(2)
Cd31 Cd31 Cd31 57_554 58_555 90.00(5)
Cd31 Cd31 Ir32 57_554 . 114.22(4)
Cd31 Cd31 Ir32 57_554 4_555 54.39(2)
Cd31 Cd31 Cd33 57_554 . 91.52(2)
Cd31 Cd31 Cd33 57_554 4_555 106.63(3)
Cd31 Cd31 Cd33 57_554 58_555 146.48(5)
Cd31 Cd31 Cd33 57_554 60_554 58.61(3)
Cd31 Cd31 Ir32 58_555 . 54.39(2)
Cd31 Cd31 Ir32 58_555 4_555 114.22(4)
Cd31 Cd31 Cd33 58_555 . 106.63(3)
Cd31 Cd31 Cd33 58_555 4_555 91.52(2)
Cd31 Cd31 Cd33 58_555 58_555 58.61(3)
Cd31 Cd31 Cd33 58_555 60_554 146.48(5)
Ir32 Cd31 Ir32 . 4_555 166.03(7)
Ir32 Cd31 Cd33 . . 58.90(2)
Ir32 Cd31 Cd33 . 4_555 124.77(2)
Ir32 Cd31 Cd33 . 58_555 58.90(2)
Ir32 Cd31 Cd33 . 60_554 124.77(2)
Ir32 Cd31 Cd33 4_555 . 124.77(2)
Ir32 Cd31 Cd33 4_555 4_555 58.90(2)
Ir32 Cd31 Cd33 4_555 58_555 124.77(2)
Ir32 Cd31 Cd33 4_555 60_554 58.90(2)
Cd33 Cd31 Cd33 . 4_555 154.45(6)
Cd33 Cd31 Cd33 . 58_555 107.62(3)
Cd33 Cd31 Cd33 . 60_554 66.39(3)
Cd33 Cd31 Cd33 4_555 58_555 66.39(3)
Cd33 Cd31 Cd33 4_555 60_554 107.62(3)
Cd33 Cd31 Cd33 58_555 60_554 154.45(6)
Cd21 Ir32 Cu21 . . 0
Cd21 Ir32 Cd24 . . 67.92(4)
Cd21 Ir32 Cd24 . 79_555 67.92(4)
Cd21 Ir32 Cd24 . 58_555 67.92(4)
Cd21 Ir32 Cd31 . . 137.75(5)
Cd21 Ir32 Cd31 . 78_555 137.75(5)
Cd21 Ir32 Cd31 . 58_555 137.75(5)
Cd21 Ir32 Cd33 . . 95.36(4)
Cd21 Ir32 Cd33 . 79_555 95.36(4)
Cd21 Ir32 Cd33 . 58_555 95.36(4)
Cu21 Ir32 Cd24 . . 67.92(4)
Cu21 Ir32 Cd24 . 79_555 67.92(4)
Cu21 Ir32 Cd24 . 58_555 67.92(4)
Cu21 Ir32 Cd31 . . 137.75(5)
Cu21 Ir32 Cd31 . 78_555 137.75(5)
Cu21 Ir32 Cd31 . 58_555 137.75(5)
Cu21 Ir32 Cd33 . . 95.36(4)
Cu21 Ir32 Cd33 . 79_555 95.36(4)
Cu21 Ir32 Cd33 . 58_555 95.36(4)
Cd24 Ir32 Cd24 . 79_555 106.74(3)
Cd24 Ir32 Cd24 . 58_555 106.74(3)
Cd24 Ir32 Cd31 . . 69.83(4)
Cd24 Ir32 Cd31 . 78_555 126.14(3)
Cd24 Ir32 Cd31 . 58_555 126.14(3)
Cd24 Ir32 Cd33 . . 64.78(3)
Cd24 Ir32 Cd33 . 79_555 163.28(3)
Cd24 Ir32 Cd33 . 58_555 64.78(3)
Cd24 Ir32 Cd24 79_555 58_555 106.74(3)
Cd24 Ir32 Cd31 79_555 . 126.14(3)
Cd24 Ir32 Cd31 79_555 78_555 69.83(4)
Cd24 Ir32 Cd31 79_555 58_555 126.14(3)
Cd24 Ir32 Cd33 79_555 . 64.78(3)
Cd24 Ir32 Cd33 79_555 79_555 64.78(3)
Cd24 Ir32 Cd33 79_555 58_555 163.28(3)
Cd24 Ir32 Cd31 58_555 . 126.14(3)
Cd24 Ir32 Cd31 58_555 78_555 126.14(3)
Cd24 Ir32 Cd31 58_555 58_555 69.83(4)
Cd24 Ir32 Cd33 58_555 . 163.28(3)
Cd24 Ir32 Cd33 58_555 79_555 64.78(3)
Cd24 Ir32 Cd33 58_555 58_555 64.78(3)
Cd31 Ir32 Cd31 . 78_555 71.22(4)
Cd31 Ir32 Cd31 . 58_555 71.22(4)
Cd31 Ir32 Cd33 . . 66.18(2)
Cd31 Ir32 Cd33 . 79_555 126.89(4)
Cd31 Ir32 Cd33 . 58_555 66.18(2)
Cd31 Ir32 Cd31 78_555 58_555 71.22(4)
Cd31 Ir32 Cd33 78_555 . 66.18(2)
Cd31 Ir32 Cd33 78_555 79_555 66.18(2)
Cd31 Ir32 Cd33 78_555 58_555 126.89(4)
Cd31 Ir32 Cd33 58_555 . 126.89(4)
Cd31 Ir32 Cd33 58_555 79_555 66.18(2)
Cd31 Ir32 Cd33 58_555 58_555 66.18(2)
Cd33 Ir32 Cd33 . 79_555 119.14(3)
Cd33 Ir32 Cd33 . 58_555 119.14(3)
Cd33 Ir32 Cd33 79_555 58_555 119.14(3)
Cd24 Cd33 Cd24 . 79_555 95.02(4)
Cd24 Cd33 Cd31 . . 62.52(3)
Cd24 Cd33 Cd31 . 78_555 107.86(4)
Cd24 Cd33 Ir32 . . 56.23(3)
Cd24 Cd33 Ir42 . . 130.67(4)
Cd24 Cd33 Cd42 . . 130.67(4)
Cd24 Cd33 Cd43 . 3_655 98.73(4)
Cd24 Cd33 Cd44 . . 152.44(4)
Cd24 Cd33 Cd44 . 60_554 71.00(3)
Cd24 Cd33 Cd31 79_555 . 107.86(4)
Cd24 Cd33 Cd31 79_555 78_555 62.52(3)
Cd24 Cd33 Ir32 79_555 . 56.23(3)
Cd24 Cd33 Ir42 79_555 . 130.67(4)
Cd24 Cd33 Cd42 79_555 . 130.67(4)
Cd24 Cd33 Cd43 79_555 3_655 98.73(4)
Cd24 Cd33 Cd44 79_555 . 71.00(3)
Cd24 Cd33 Cd44 79_555 60_554 152.44(4)
Cd31 Cd33 Cd31 . 78_555 62.79(4)
Cd31 Cd33 Ir32 . . 54.92(2)
Cd31 Cd33 Ir42 . . 109.44(3)
Cd31 Cd33 Cd42 . . 109.44(3)
Cd31 Cd33 Cd43 . 3_655 148.21(4)
Cd31 Cd33 Cd44 . . 143.67(4)
Cd31 Cd33 Cd44 . 60_554 87.10(4)
Cd31 Cd33 Ir32 78_555 . 54.92(2)
Cd31 Cd33 Ir42 78_555 . 109.44(3)
Cd31 Cd33 Cd42 78_555 . 109.44(3)
Cd31 Cd33 Cd43 78_555 3_655 148.21(4)
Cd31 Cd33 Cd44 78_555 . 87.10(4)
Cd31 Cd33 Cd44 78_555 60_554 143.67(4)
Ir32 Cd33 Ir42 . . 160.63(4)
Ir32 Cd33 Cd42 . . 160.63(4)
Ir32 Cd33 Cd43 . 3_655 137.61(4)
Ir32 Cd33 Cd44 . . 124.28(3)
Ir32 Cd33 Cd44 . 60_554 124.28(3)
Ir42 Cd33 Cd42 . . 0
Ir42 Cd33 Cd43 . 3_655 61.77(3)
Ir42 Cd33 Cd44 . . 59.79(3)
Ir42 Cd33 Cd44 . 60_554 59.79(3)
Cd42 Cd33 Cd43 . 3_655 61.77(3)
Cd42 Cd33 Cd44 . . 59.79(3)
Cd42 Cd33 Cd44 . 60_554 59.79(3)
Cd43 Cd33 Cd44 3_655 . 61.74(2)
Cd43 Cd33 Cd44 3_655 60_554 61.74(2)
Cd44 Cd33 Cd44 . 60_554 110.54(4)
Cd41 Cd41 Cd41 74_555 51_554 60.00(4)
Cd41 Cd41 Cd41 74_555 28_554 60.00(4)
Cd41 Cd41 Cu41 74_555 . 0
Cd41 Cd41 Cu41 74_555 74_555 0
Cd41 Cd41 Cu41 74_555 51_554 60.00(4)
Cd41 Cd41 Cu41 74_555 28_554 60.00(4)
Cd41 Cd41 Ir42 74_555 . 59.96(4)
Cd41 Cd41 Ir42 74_555 74_555 59.96(4)
Cd41 Cd41 Ir42 74_555 51_554 109.42(5)
Cd41 Cd41 Cd42 74_555 . 59.96(4)
Cd41 Cd41 Cd42 74_555 74_555 59.96(4)
Cd41 Cd41 Cd42 74_555 51_554 109.42(5)
Cd41 Cd41 Cd43 74_555 3_655 59.31(4)
Cd41 Cd41 Cd43 74_555 29_544 110.66(5)
Cd41 Cd41 Cd43 74_555 9_554 110.66(5)
Cd41 Cd41 Cd44 74_555 74_555 110.49(5)
Cd41 Cd41 Cd44 74_555 31_554 168.58(6)
Cd41 Cd41 Cd44 74_555 60_554 110.49(5)
Cd41 Cd41 Cd41 51_554 28_554 60.00(4)
Cd41 Cd41 Cu41 51_554 . 0
Cd41 Cd41 Cu41 51_554 74_555 60.00(4)
Cd41 Cd41 Cu41 51_554 51_554 0
Cd41 Cd41 Cu41 51_554 28_554 60.00(4)
Cd41 Cd41 Ir42 51_554 . 59.96(4)
Cd41 Cd41 Ir42 51_554 74_555 109.42(5)
Cd41 Cd41 Ir42 51_554 51_554 59.96(4)
Cd41 Cd41 Cd42 51_554 . 59.96(4)
Cd41 Cd41 Cd42 51_554 74_555 109.42(5)
Cd41 Cd41 Cd42 51_554 51_554 59.96(4)
Cd41 Cd41 Cd43 51_554 3_655 110.66(5)
Cd41 Cd41 Cd43 51_554 29_544 110.66(5)
Cd41 Cd41 Cd43 51_554 9_554 59.31(4)
Cd41 Cd41 Cd44 51_554 74_555 168.58(6)
Cd41 Cd41 Cd44 51_554 31_554 110.49(5)
Cd41 Cd41 Cd44 51_554 60_554 110.49(5)
Cd41 Cd41 Cu41 28_554 . 0
Cd41 Cd41 Cu41 28_554 74_555 60.00(4)
Cd41 Cd41 Cu41 28_554 51_554 60.00(4)
Cd41 Cd41 Cu41 28_554 28_554 0
Cd41 Cd41 Ir42 28_554 . 109.42(5)
Cd41 Cd41 Ir42 28_554 74_555 59.96(4)
Cd41 Cd41 Ir42 28_554 51_554 59.96(4)
Cd41 Cd41 Cd42 28_554 . 109.42(5)
Cd41 Cd41 Cd42 28_554 74_555 59.96(4)
Cd41 Cd41 Cd42 28_554 51_554 59.96(4)
Cd41 Cd41 Cd43 28_554 3_655 110.66(5)
Cd41 Cd41 Cd43 28_554 29_544 59.31(4)
Cd41 Cd41 Cd43 28_554 9_554 110.66(5)
Cd41 Cd41 Cd44 28_554 74_555 110.49(5)
Cd41 Cd41 Cd44 28_554 31_554 110.49(5)
Cd41 Cd41 Cd44 28_554 60_554 168.58(6)
Cu41 Cd41 Cu41 . 74_555 0
Cu41 Cd41 Cu41 . 51_554 0
Cu41 Cd41 Cu41 . 28_554 0
Cu41 Cd41 Ir42 . . 0
Cu41 Cd41 Ir42 . 74_555 0
Cu41 Cd41 Ir42 . 51_554 0
Cu41 Cd41 Cd42 . . 0
Cu41 Cd41 Cd42 . 74_555 0
Cu41 Cd41 Cd42 . 51_554 0
Cu41 Cd41 Cd43 . 3_655 0
Cu41 Cd41 Cd43 . 29_544 0
Cu41 Cd41 Cd43 . 9_554 0
Cu41 Cd41 Cd44 . 74_555 0
Cu41 Cd41 Cd44 . 31_554 0
Cu41 Cd41 Cd44 . 60_554 0
Cu41 Cd41 Cu41 74_555 51_554 60.00(4)
Cu41 Cd41 Cu41 74_555 28_554 60.00(4)
Cu41 Cd41 Ir42 74_555 . 59.96(4)
Cu41 Cd41 Ir42 74_555 74_555 59.96(4)
Cu41 Cd41 Ir42 74_555 51_554 109.42(5)
Cu41 Cd41 Cd42 74_555 . 59.96(4)
Cu41 Cd41 Cd42 74_555 74_555 59.96(4)
Cu41 Cd41 Cd42 74_555 51_554 109.42(5)
Cu41 Cd41 Cd43 74_555 3_655 59.31(4)
Cu41 Cd41 Cd43 74_555 29_544 110.66(5)
Cu41 Cd41 Cd43 74_555 9_554 110.66(5)
Cu41 Cd41 Cd44 74_555 74_555 110.49(5)
Cu41 Cd41 Cd44 74_555 31_554 168.58(6)
Cu41 Cd41 Cd44 74_555 60_554 110.49(5)
Cu41 Cd41 Cu41 51_554 28_554 60.00(4)
Cu41 Cd41 Ir42 51_554 . 59.96(4)
Cu41 Cd41 Ir42 51_554 74_555 109.42(5)
Cu41 Cd41 Ir42 51_554 51_554 59.96(4)
Cu41 Cd41 Cd42 51_554 . 59.96(4)
Cu41 Cd41 Cd42 51_554 74_555 109.42(5)
Cu41 Cd41 Cd42 51_554 51_554 59.96(4)
Cu41 Cd41 Cd43 51_554 3_655 110.66(5)
Cu41 Cd41 Cd43 51_554 29_544 110.66(5)
Cu41 Cd41 Cd43 51_554 9_554 59.31(4)
Cu41 Cd41 Cd44 51_554 74_555 168.58(6)
Cu41 Cd41 Cd44 51_554 31_554 110.49(5)
Cu41 Cd41 Cd44 51_554 60_554 110.49(5)
Cu41 Cd41 Ir42 28_554 . 109.42(5)
Cu41 Cd41 Ir42 28_554 74_555 59.96(4)
Cu41 Cd41 Ir42 28_554 51_554 59.96(4)
Cu41 Cd41 Cd42 28_554 . 109.42(5)
Cu41 Cd41 Cd42 28_554 74_555 59.96(4)
Cu41 Cd41 Cd42 28_554 51_554 59.96(4)
Cu41 Cd41 Cd43 28_554 3_655 110.66(5)
Cu41 Cd41 Cd43 28_554 29_544 59.31(4)
Cu41 Cd41 Cd43 28_554 9_554 110.66(5)
Cu41 Cd41 Cd44 28_554 74_555 110.49(5)
Cu41 Cd41 Cd44 28_554 31_554 110.49(5)
Cu41 Cd41 Cd44 28_554 60_554 168.58(6)
Ir42 Cd41 Ir42 . 74_555 112.84(4)
Ir42 Cd41 Ir42 . 51_554 112.84(4)
Ir42 Cd41 Cd42 . . 0
Ir42 Cd41 Cd42 . 74_555 112.84(4)
Ir42 Cd41 Cd42 . 51_554 112.84(4)
Ir42 Cd41 Cd43 . 3_655 62.76(3)
Ir42 Cd41 Cd43 . 29_544 168.73(5)
Ir42 Cd41 Cd43 . 9_554 62.76(3)
Ir42 Cd41 Cd44 . 74_555 122.50(5)
Ir42 Cd41 Cd44 . 31_554 122.50(5)
Ir42 Cd41 Cd44 . 60_554 59.16(3)
Ir42 Cd41 Ir42 74_555 51_554 112.84(4)
Ir42 Cd41 Cd42 74_555 . 112.84(4)
Ir42 Cd41 Cd42 74_555 74_555 0
Ir42 Cd41 Cd42 74_555 51_554 112.84(4)
Ir42 Cd41 Cd43 74_555 3_655 62.76(3)
Ir42 Cd41 Cd43 74_555 29_544 62.76(3)
Ir42 Cd41 Cd43 74_555 9_554 168.73(5)
Ir42 Cd41 Cd44 74_555 74_555 59.16(3)
Ir42 Cd41 Cd44 74_555 31_554 122.50(5)
Ir42 Cd41 Cd44 74_555 60_554 122.50(5)
Ir42 Cd41 Cd42 51_554 . 112.84(4)
Ir42 Cd41 Cd42 51_554 74_555 112.84(4)
Ir42 Cd41 Cd42 51_554 51_554 0
Ir42 Cd41 Cd43 51_554 3_655 168.73(5)
Ir42 Cd41 Cd43 51_554 29_544 62.76(3)
Ir42 Cd41 Cd43 51_554 9_554 62.76(3)
Ir42 Cd41 Cd44 51_554 74_555 122.50(5)
Ir42 Cd41 Cd44 51_554 31_554 59.16(3)
Ir42 Cd41 Cd44 51_554 60_554 122.50(5)
Cd42 Cd41 Cd42 . 74_555 112.84(4)
Cd42 Cd41 Cd42 . 51_554 112.84(4)
Cd42 Cd41 Cd43 . 3_655 62.76(3)
Cd42 Cd41 Cd43 . 29_544 168.73(5)
Cd42 Cd41 Cd43 . 9_554 62.76(3)
Cd42 Cd41 Cd44 . 74_555 122.50(5)
Cd42 Cd41 Cd44 . 31_554 122.50(5)
Cd42 Cd41 Cd44 . 60_554 59.16(3)
Cd42 Cd41 Cd42 74_555 51_554 112.84(4)
Cd42 Cd41 Cd43 74_555 3_655 62.76(3)
Cd42 Cd41 Cd43 74_555 29_544 62.76(3)
Cd42 Cd41 Cd43 74_555 9_554 168.73(5)
Cd42 Cd41 Cd44 74_555 74_555 59.16(3)
Cd42 Cd41 Cd44 74_555 31_554 122.50(5)
Cd42 Cd41 Cd44 74_555 60_554 122.50(5)
Cd42 Cd41 Cd43 51_554 3_655 168.73(5)
Cd42 Cd41 Cd43 51_554 29_544 62.76(3)
Cd42 Cd41 Cd43 51_554 9_554 62.76(3)
Cd42 Cd41 Cd44 51_554 74_555 122.50(5)
Cd42 Cd41 Cd44 51_554 31_554 59.16(3)
Cd42 Cd41 Cd44 51_554 60_554 122.50(5)
Cd43 Cd41 Cd43 3_655 29_544 119.37(4)
Cd43 Cd41 Cd43 3_655 9_554 119.37(4)
Cd43 Cd41 Cd44 3_655 74_555 65.33(3)
Cd43 Cd41 Cd44 3_655 31_554 132.11(5)
Cd43 Cd41 Cd44 3_655 60_554 65.33(3)
Cd43 Cd41 Cd43 29_544 9_554 119.37(4)
Cd43 Cd41 Cd44 29_544 74_555 65.33(3)
Cd43 Cd41 Cd44 29_544 31_554 65.33(3)
Cd43 Cd41 Cd44 29_544 60_554 132.11(5)
Cd43 Cd41 Cd44 9_554 74_555 132.11(5)
Cd43 Cd41 Cd44 9_554 31_554 65.33(3)
Cd43 Cd41 Cd44 9_554 60_554 65.33(3)
Cd44 Cd41 Cd44 74_555 31_554 78.11(4)
Cd44 Cd41 Cd44 74_555 60_554 78.11(4)
Cd44 Cd41 Cd44 31_554 60_554 78.11(4)
Cd41 Cu41 Cd41 . 74_555 0
Cd41 Cu41 Cd41 . 51_554 0
Cd41 Cu41 Cd41 . 28_554 0
Cd41 Cu41 Cd42 . . 0
Cd41 Cu41 Cd42 . 74_555 0
Cd41 Cu41 Cd42 . 51_554 0
Cd41 Cu41 Cd43 . 3_655 0
Cd41 Cu41 Cd43 . 29_544 0
Cd41 Cu41 Cd43 . 9_554 0
Cd41 Cu41 Cd41 74_555 51_554 60.00(4)
Cd41 Cu41 Cd41 74_555 28_554 60.00(4)
Cd41 Cu41 Cd42 74_555 . 59.96(4)
Cd41 Cu41 Cd42 74_555 74_555 59.96(4)
Cd41 Cu41 Cd42 74_555 51_554 109.42(5)
Cd41 Cu41 Cd43 74_555 3_655 59.31(4)
Cd41 Cu41 Cd43 74_555 29_544 110.66(5)
Cd41 Cu41 Cd43 74_555 9_554 110.66(5)
Cd41 Cu41 Cd41 51_554 28_554 60.00(4)
Cd41 Cu41 Cd42 51_554 . 59.96(4)
Cd41 Cu41 Cd42 51_554 74_555 109.42(5)
Cd41 Cu41 Cd42 51_554 51_554 59.96(4)
Cd41 Cu41 Cd43 51_554 3_655 110.66(5)
Cd41 Cu41 Cd43 51_554 29_544 110.66(5)
Cd41 Cu41 Cd43 51_554 9_554 59.31(4)
Cd41 Cu41 Cd42 28_554 . 109.42(5)
Cd41 Cu41 Cd42 28_554 74_555 59.96(4)
Cd41 Cu41 Cd42 28_554 51_554 59.96(4)
Cd41 Cu41 Cd43 28_554 3_655 110.66(5)
Cd41 Cu41 Cd43 28_554 29_544 59.31(4)
Cd41 Cu41 Cd43 28_554 9_554 110.66(5)
Cd42 Cu41 Cd42 . 74_555 112.84(4)
Cd42 Cu41 Cd42 . 51_554 112.84(4)
Cd42 Cu41 Cd43 . 3_655 62.76(3)
Cd42 Cu41 Cd43 . 29_544 168.73(5)
Cd42 Cu41 Cd43 . 9_554 62.76(3)
Cd42 Cu41 Cd42 74_555 51_554 112.84(4)
Cd42 Cu41 Cd43 74_555 3_655 62.76(3)
Cd42 Cu41 Cd43 74_555 29_544 62.76(3)
Cd42 Cu41 Cd43 74_555 9_554 168.73(5)
Cd42 Cu41 Cd43 51_554 3_655 168.73(5)
Cd42 Cu41 Cd43 51_554 29_544 62.76(3)
Cd42 Cu41 Cd43 51_554 9_554 62.76(3)
Cd43 Cu41 Cd43 3_655 29_544 119.37(4)
Cd43 Cu41 Cd43 3_655 9_554 119.37(4)
Cd43 Cu41 Cd43 29_544 9_554 119.37(4)
Cd33 Ir42 Cd33 . 78_555 74.29(3)
Cd33 Ir42 Cd33 . 60_554 74.29(3)
Cd33 Ir42 Cd41 . . 112.55(3)
Cd33 Ir42 Cd41 . 74_555 112.55(3)
Cd33 Ir42 Cd41 . 51_554 171.11(4)
Cd33 Ir42 Cd42 . . 0
Cd33 Ir42 Cd43 . 3_655 64.40(3)
Cd33 Ir42 Cd43 . 55_564 123.99(3)
Cd33 Ir42 Cd43 . 9_554 123.99(3)
Cd33 Ir42 Cd44 . . 64.84(3)
Cd33 Ir42 Cd44 . 78_555 127.91(3)
Cd33 Ir42 Cd44 . 60_554 64.84(3)
Cd33 Ir42 Cd33 78_555 60_554 74.29(3)
Cd33 Ir42 Cd41 78_555 . 171.11(4)
Cd33 Ir42 Cd41 78_555 74_555 112.55(3)
Cd33 Ir42 Cd41 78_555 51_554 112.55(3)
Cd33 Ir42 Cd42 78_555 . 0
Cd33 Ir42 Cd43 78_555 3_655 123.99(3)
Cd33 Ir42 Cd43 78_555 55_564 64.40(3)
Cd33 Ir42 Cd43 78_555 9_554 123.99(3)
Cd33 Ir42 Cd44 78_555 . 64.84(3)
Cd33 Ir42 Cd44 78_555 78_555 64.84(3)
Cd33 Ir42 Cd44 78_555 60_554 127.91(3)
Cd33 Ir42 Cd41 60_554 . 112.55(3)
Cd33 Ir42 Cd41 60_554 74_555 171.11(4)
Cd33 Ir42 Cd41 60_554 51_554 112.55(3)
Cd33 Ir42 Cd42 60_554 . 0
Cd33 Ir42 Cd43 60_554 3_655 123.99(3)
Cd33 Ir42 Cd43 60_554 55_564 123.99(3)
Cd33 Ir42 Cd43 60_554 9_554 64.40(3)
Cd33 Ir42 Cd44 60_554 . 127.91(3)
Cd33 Ir42 Cd44 60_554 78_555 64.84(3)
Cd33 Ir42 Cd44 60_554 60_554 64.84(3)
Cd41 Ir42 Cd41 . 74_555 60.08(4)
Cd41 Ir42 Cd41 . 51_554 60.08(4)
Cd41 Ir42 Cd42 . . 0
Cd41 Ir42 Cd43 . 3_655 57.71(3)
Cd41 Ir42 Cd43 . 55_564 106.71(4)
Cd41 Ir42 Cd43 . 9_554 57.71(3)
Cd41 Ir42 Cd44 . . 112.13(3)
Cd41 Ir42 Cd44 . 78_555 112.13(3)
Cd41 Ir42 Cd44 . 60_554 60.98(3)
Cd41 Ir42 Cd41 74_555 51_554 60.08(4)
Cd41 Ir42 Cd42 74_555 . 0
Cd41 Ir42 Cd43 74_555 3_655 57.71(3)
Cd41 Ir42 Cd43 74_555 55_564 57.71(3)
Cd41 Ir42 Cd43 74_555 9_554 106.71(4)
Cd41 Ir42 Cd44 74_555 . 60.98(3)
Cd41 Ir42 Cd44 74_555 78_555 112.13(3)
Cd41 Ir42 Cd44 74_555 60_554 112.13(3)
Cd41 Ir42 Cd42 51_554 . 0
Cd41 Ir42 Cd43 51_554 3_655 106.71(4)
Cd41 Ir42 Cd43 51_554 55_564 57.71(3)
Cd41 Ir42 Cd43 51_554 9_554 57.71(3)
Cd41 Ir42 Cd44 51_554 . 112.13(3)
Cd41 Ir42 Cd44 51_554 78_555 60.98(3)
Cd41 Ir42 Cd44 51_554 60_554 112.13(3)
Cd42 Ir42 Cd43 . 3_655 0
Cd42 Ir42 Cd43 . 55_564 0
Cd42 Ir42 Cd43 . 9_554 0
Cd42 Ir42 Cd44 . . 0
Cd42 Ir42 Cd44 . 78_555 0
Cd42 Ir42 Cd44 . 60_554 0
Cd43 Ir42 Cd43 3_655 55_564 110.33(2)
Cd43 Ir42 Cd43 3_655 9_554 110.33(2)
Cd43 Ir42 Cd44 3_655 . 64.15(2)
Cd43 Ir42 Cd44 3_655 78_555 167.69(4)
Cd43 Ir42 Cd44 3_655 60_554 64.15(2)
Cd43 Ir42 Cd43 55_564 9_554 110.33(2)
Cd43 Ir42 Cd44 55_564 . 64.15(2)
Cd43 Ir42 Cd44 55_564 78_555 64.15(2)
Cd43 Ir42 Cd44 55_564 60_554 167.69(4)
Cd43 Ir42 Cd44 9_554 . 167.69(4)
Cd43 Ir42 Cd44 9_554 78_555 64.15(2)
Cd43 Ir42 Cd44 9_554 60_554 64.15(2)
Cd44 Ir42 Cd44 . 78_555 118.81(3)
Cd44 Ir42 Cd44 . 60_554 118.81(3)
Cd44 Ir42 Cd44 78_555 60_554 118.81(3)
Cd33 Cd42 Cd33 . 78_555 74.29(3)
Cd33 Cd42 Cd33 . 60_554 74.29(3)
Cd33 Cd42 Cd41 . . 112.55(3)
Cd33 Cd42 Cd41 . 74_555 112.55(3)
Cd33 Cd42 Cd41 . 51_554 171.11(4)
Cd33 Cd42 Cu41 . . 112.55(3)
Cd33 Cd42 Cu41 . 74_555 112.55(3)
Cd33 Cd42 Cu41 . 51_554 171.11(4)
Cd33 Cd42 Ir42 . . 0
Cd33 Cd42 Cd43 . 3_655 64.40(3)
Cd33 Cd42 Cd43 . 55_564 123.99(3)
Cd33 Cd42 Cd43 . 9_554 123.99(3)
Cd33 Cd42 Cd44 . . 64.84(3)
Cd33 Cd42 Cd44 . 78_555 127.91(3)
Cd33 Cd42 Cd44 . 60_554 64.84(3)
Cd33 Cd42 Cd33 78_555 60_554 74.29(3)
Cd33 Cd42 Cd41 78_555 . 171.11(4)
Cd33 Cd42 Cd41 78_555 74_555 112.55(3)
Cd33 Cd42 Cd41 78_555 51_554 112.55(3)
Cd33 Cd42 Cu41 78_555 . 171.11(4)
Cd33 Cd42 Cu41 78_555 74_555 112.55(3)
Cd33 Cd42 Cu41 78_555 51_554 112.55(3)
Cd33 Cd42 Ir42 78_555 . 0
Cd33 Cd42 Cd43 78_555 3_655 123.99(3)
Cd33 Cd42 Cd43 78_555 55_564 64.40(3)
Cd33 Cd42 Cd43 78_555 9_554 123.99(3)
Cd33 Cd42 Cd44 78_555 . 64.84(3)
Cd33 Cd42 Cd44 78_555 78_555 64.84(3)
Cd33 Cd42 Cd44 78_555 60_554 127.91(3)
Cd33 Cd42 Cd41 60_554 . 112.55(3)
Cd33 Cd42 Cd41 60_554 74_555 171.11(4)
Cd33 Cd42 Cd41 60_554 51_554 112.55(3)
Cd33 Cd42 Cu41 60_554 . 112.55(3)
Cd33 Cd42 Cu41 60_554 74_555 171.11(4)
Cd33 Cd42 Cu41 60_554 51_554 112.55(3)
Cd33 Cd42 Ir42 60_554 . 0
Cd33 Cd42 Cd43 60_554 3_655 123.99(3)
Cd33 Cd42 Cd43 60_554 55_564 123.99(3)
Cd33 Cd42 Cd43 60_554 9_554 64.40(3)
Cd33 Cd42 Cd44 60_554 . 127.91(3)
Cd33 Cd42 Cd44 60_554 78_555 64.84(3)
Cd33 Cd42 Cd44 60_554 60_554 64.84(3)
Cd41 Cd42 Cd41 . 74_555 60.08(4)
Cd41 Cd42 Cd41 . 51_554 60.08(4)
Cd41 Cd42 Cu41 . . 0
Cd41 Cd42 Cu41 . 74_555 60.08(4)
Cd41 Cd42 Cu41 . 51_554 60.08(4)
Cd41 Cd42 Ir42 . . 0
Cd41 Cd42 Cd43 . 3_655 57.71(3)
Cd41 Cd42 Cd43 . 55_564 106.71(4)
Cd41 Cd42 Cd43 . 9_554 57.71(3)
Cd41 Cd42 Cd44 . . 112.13(3)
Cd41 Cd42 Cd44 . 78_555 112.13(3)
Cd41 Cd42 Cd44 . 60_554 60.98(3)
Cd41 Cd42 Cd41 74_555 51_554 60.08(4)
Cd41 Cd42 Cu41 74_555 . 60.08(4)
Cd41 Cd42 Cu41 74_555 74_555 0
Cd41 Cd42 Cu41 74_555 51_554 60.08(4)
Cd41 Cd42 Ir42 74_555 . 0
Cd41 Cd42 Cd43 74_555 3_655 57.71(3)
Cd41 Cd42 Cd43 74_555 55_564 57.71(3)
Cd41 Cd42 Cd43 74_555 9_554 106.71(4)
Cd41 Cd42 Cd44 74_555 . 60.98(3)
Cd41 Cd42 Cd44 74_555 78_555 112.13(3)
Cd41 Cd42 Cd44 74_555 60_554 112.13(3)
Cd41 Cd42 Cu41 51_554 . 60.08(4)
Cd41 Cd42 Cu41 51_554 74_555 60.08(4)
Cd41 Cd42 Cu41 51_554 51_554 0
Cd41 Cd42 Ir42 51_554 . 0
Cd41 Cd42 Cd43 51_554 3_655 106.71(4)
Cd41 Cd42 Cd43 51_554 55_564 57.71(3)
Cd41 Cd42 Cd43 51_554 9_554 57.71(3)
Cd41 Cd42 Cd44 51_554 . 112.13(3)
Cd41 Cd42 Cd44 51_554 78_555 60.98(3)
Cd41 Cd42 Cd44 51_554 60_554 112.13(3)
Cu41 Cd42 Cu41 . 74_555 60.08(4)
Cu41 Cd42 Cu41 . 51_554 60.08(4)
Cu41 Cd42 Ir42 . . 0
Cu41 Cd42 Cd43 . 3_655 57.71(3)
Cu41 Cd42 Cd43 . 55_564 106.71(4)
Cu41 Cd42 Cd43 . 9_554 57.71(3)
Cu41 Cd42 Cd44 . . 112.13(3)
Cu41 Cd42 Cd44 . 78_555 112.13(3)
Cu41 Cd42 Cd44 . 60_554 60.98(3)
Cu41 Cd42 Cu41 74_555 51_554 60.08(4)
Cu41 Cd42 Ir42 74_555 . 0
Cu41 Cd42 Cd43 74_555 3_655 57.71(3)
Cu41 Cd42 Cd43 74_555 55_564 57.71(3)
Cu41 Cd42 Cd43 74_555 9_554 106.71(4)
Cu41 Cd42 Cd44 74_555 . 60.98(3)
Cu41 Cd42 Cd44 74_555 78_555 112.13(3)
Cu41 Cd42 Cd44 74_555 60_554 112.13(3)
Cu41 Cd42 Ir42 51_554 . 0
Cu41 Cd42 Cd43 51_554 3_655 106.71(4)
Cu41 Cd42 Cd43 51_554 55_564 57.71(3)
Cu41 Cd42 Cd43 51_554 9_554 57.71(3)
Cu41 Cd42 Cd44 51_554 . 112.13(3)
Cu41 Cd42 Cd44 51_554 78_555 60.98(3)
Cu41 Cd42 Cd44 51_554 60_554 112.13(3)
Ir42 Cd42 Cd43 . 3_655 0
Ir42 Cd42 Cd43 . 55_564 0
Ir42 Cd42 Cd43 . 9_554 0
Ir42 Cd42 Cd44 . . 0
Ir42 Cd42 Cd44 . 78_555 0
Ir42 Cd42 Cd44 . 60_554 0
Cd43 Cd42 Cd43 3_655 55_564 110.33(2)
Cd43 Cd42 Cd43 3_655 9_554 110.33(2)
Cd43 Cd42 Cd44 3_655 . 64.15(2)
Cd43 Cd42 Cd44 3_655 78_555 167.69(4)
Cd43 Cd42 Cd44 3_655 60_554 64.15(2)
Cd43 Cd42 Cd43 55_564 9_554 110.33(2)
Cd43 Cd42 Cd44 55_564 . 64.15(2)
Cd43 Cd42 Cd44 55_564 78_555 64.15(2)
Cd43 Cd42 Cd44 55_564 60_554 167.69(4)
Cd43 Cd42 Cd44 9_554 . 167.69(4)
Cd43 Cd42 Cd44 9_554 78_555 64.15(2)
Cd43 Cd42 Cd44 9_554 60_554 64.15(2)
Cd44 Cd42 Cd44 . 78_555 118.81(3)
Cd44 Cd42 Cd44 . 60_554 118.81(3)
Cd44 Cd42 Cd44 78_555 60_554 118.81(3)
Cu23 Cd43 Cd23 3_655 3_655 0
Cu23 Cd43 Cd33 3_655 3_655 72.30(3)
Cu23 Cd43 Cd33 3_655 76_555 72.30(3)
Cu23 Cd43 Cd41 3_655 3_655 149.31(3)
Cu23 Cd43 Cd41 3_655 76_555 149.31(3)
Cu23 Cd43 Cu41 3_655 3_655 149.31(3)
Cu23 Cd43 Cu41 3_655 76_555 149.31(3)
Cu23 Cd43 Ir42 3_655 3_655 126.13(3)
Cu23 Cd43 Ir42 3_655 76_555 126.13(3)
Cu23 Cd43 Cd42 3_655 3_655 126.13(3)
Cu23 Cd43 Cd42 3_655 76_555 126.13(3)
Cu23 Cd43 Cd44 3_655 3_655 97.62(3)
Cu23 Cd43 Cd44 3_655 76_555 97.62(3)
Cu23 Cd43 Cd44 3_655 34_655 97.62(3)
Cu23 Cd43 Cd44 3_655 59_555 97.62(3)
Cd23 Cd43 Cd33 3_655 3_655 72.30(3)
Cd23 Cd43 Cd33 3_655 76_555 72.30(3)
Cd23 Cd43 Cd41 3_655 3_655 149.31(3)
Cd23 Cd43 Cd41 3_655 76_555 149.31(3)
Cd23 Cd43 Cu41 3_655 3_655 149.31(3)
Cd23 Cd43 Cu41 3_655 76_555 149.31(3)
Cd23 Cd43 Ir42 3_655 3_655 126.13(3)
Cd23 Cd43 Ir42 3_655 76_555 126.13(3)
Cd23 Cd43 Cd42 3_655 3_655 126.13(3)
Cd23 Cd43 Cd42 3_655 76_555 126.13(3)
Cd23 Cd43 Cd44 3_655 3_655 97.62(3)
Cd23 Cd43 Cd44 3_655 76_555 97.62(3)
Cd23 Cd43 Cd44 3_655 34_655 97.62(3)
Cd23 Cd43 Cd44 3_655 59_555 97.62(3)
Cd33 Cd43 Cd33 3_655 76_555 144.59(6)
Cd33 Cd43 Cd41 3_655 3_655 105.16(4)
Cd33 Cd43 Cd41 3_655 76_555 105.16(4)
Cd33 Cd43 Cu41 3_655 3_655 105.16(4)
Cd33 Cd43 Cu41 3_655 76_555 105.16(4)
Cd33 Cd43 Ir42 3_655 3_655 53.84(2)
Cd33 Cd43 Ir42 3_655 76_555 161.57(5)
Cd33 Cd43 Cd42 3_655 3_655 53.84(2)
Cd33 Cd43 Cd42 3_655 76_555 161.57(5)
Cd33 Cd43 Cd44 3_655 3_655 58.40(3)
Cd33 Cd43 Cd44 3_655 76_555 127.20(3)
Cd33 Cd43 Cd44 3_655 34_655 127.20(3)
Cd33 Cd43 Cd44 3_655 59_555 58.40(3)
Cd33 Cd43 Cd41 76_555 3_655 105.16(4)
Cd33 Cd43 Cd41 76_555 76_555 105.16(4)
Cd33 Cd43 Cu41 76_555 3_655 105.16(4)
Cd33 Cd43 Cu41 76_555 76_555 105.16(4)
Cd33 Cd43 Ir42 76_555 3_655 161.57(5)
Cd33 Cd43 Ir42 76_555 76_555 53.84(2)
Cd33 Cd43 Cd42 76_555 3_655 161.57(5)
Cd33 Cd43 Cd42 76_555 76_555 53.84(2)
Cd33 Cd43 Cd44 76_555 3_655 127.20(3)
Cd33 Cd43 Cd44 76_555 76_555 58.40(3)
Cd33 Cd43 Cd44 76_555 34_655 58.40(3)
Cd33 Cd43 Cd44 76_555 59_555 127.20(3)
Cd41 Cd43 Cd41 3_655 76_555 61.38(5)
Cd41 Cd43 Cu41 3_655 3_655 0
Cd41 Cd43 Cu41 3_655 76_555 61.38(5)
Cd41 Cd43 Ir42 3_655 3_655 59.53(4)
Cd41 Cd43 Ir42 3_655 76_555 59.53(4)
Cd41 Cd43 Cd42 3_655 3_655 59.53(4)
Cd41 Cd43 Cd42 3_655 76_555 59.53(4)
Cd41 Cd43 Cd44 3_655 3_655 106.96(5)
Cd41 Cd43 Cd44 3_655 76_555 58.70(3)
Cd41 Cd43 Cd44 3_655 34_655 106.96(5)
Cd41 Cd43 Cd44 3_655 59_555 58.70(3)
Cd41 Cd43 Cu41 76_555 3_655 61.38(5)
Cd41 Cd43 Cu41 76_555 76_555 0
Cd41 Cd43 Ir42 76_555 3_655 59.53(4)
Cd41 Cd43 Ir42 76_555 76_555 59.53(4)
Cd41 Cd43 Cd42 76_555 3_655 59.53(4)
Cd41 Cd43 Cd42 76_555 76_555 59.53(4)
Cd41 Cd43 Cd44 76_555 3_655 58.70(3)
Cd41 Cd43 Cd44 76_555 76_555 106.96(5)
Cd41 Cd43 Cd44 76_555 34_655 58.70(3)
Cd41 Cd43 Cd44 76_555 59_555 106.96(5)
Cu41 Cd43 Cu41 3_655 76_555 61.38(5)
Cu41 Cd43 Ir42 3_655 3_655 59.53(4)
Cu41 Cd43 Ir42 3_655 76_555 59.53(4)
Cu41 Cd43 Cd42 3_655 3_655 59.53(4)
Cu41 Cd43 Cd42 3_655 76_555 59.53(4)
Cu41 Cd43 Cd44 3_655 3_655 106.96(5)
Cu41 Cd43 Cd44 3_655 76_555 58.70(3)
Cu41 Cd43 Cd44 3_655 34_655 106.96(5)
Cu41 Cd43 Cd44 3_655 59_555 58.70(3)
Cu41 Cd43 Ir42 76_555 3_655 59.53(4)
Cu41 Cd43 Ir42 76_555 76_555 59.53(4)
Cu41 Cd43 Cd42 76_555 3_655 59.53(4)
Cu41 Cd43 Cd42 76_555 76_555 59.53(4)
Cu41 Cd43 Cd44 76_555 3_655 58.70(3)
Cu41 Cd43 Cd44 76_555 76_555 106.96(5)
Cu41 Cd43 Cd44 76_555 34_655 58.70(3)
Cu41 Cd43 Cd44 76_555 59_555 106.96(5)
Ir42 Cd43 Ir42 3_655 76_555 107.73(5)
Ir42 Cd43 Cd42 3_655 3_655 0
Ir42 Cd43 Cd42 3_655 76_555 107.73(5)
Ir42 Cd43 Cd44 3_655 3_655 56.18(2)
Ir42 Cd43 Cd44 3_655 76_555 113.60(4)
Ir42 Cd43 Cd44 3_655 34_655 113.60(4)
Ir42 Cd43 Cd44 3_655 59_555 56.18(2)
Ir42 Cd43 Cd42 76_555 3_655 107.73(5)
Ir42 Cd43 Cd42 76_555 76_555 0
Ir42 Cd43 Cd44 76_555 3_655 113.60(4)
Ir42 Cd43 Cd44 76_555 76_555 56.18(2)
Ir42 Cd43 Cd44 76_555 34_655 56.18(2)
Ir42 Cd43 Cd44 76_555 59_555 113.60(4)
Cd42 Cd43 Cd42 3_655 76_555 107.73(5)
Cd42 Cd43 Cd44 3_655 3_655 56.18(2)
Cd42 Cd43 Cd44 3_655 76_555 113.60(4)
Cd42 Cd43 Cd44 3_655 34_655 113.60(4)
Cd42 Cd43 Cd44 3_655 59_555 56.18(2)
Cd42 Cd43 Cd44 76_555 3_655 113.60(4)
Cd42 Cd43 Cd44 76_555 76_555 56.18(2)
Cd42 Cd43 Cd44 76_555 34_655 56.18(2)
Cd42 Cd43 Cd44 76_555 59_555 113.60(4)
Cd44 Cd43 Cd44 3_655 76_555 164.77(6)
Cd44 Cd43 Cd44 3_655 34_655 72.66(3)
Cd44 Cd43 Cd44 3_655 59_555 105.25(3)
Cd44 Cd43 Cd44 76_555 34_655 105.25(3)
Cd44 Cd43 Cd44 76_555 59_555 72.66(3)
Cd44 Cd43 Cd44 34_655 59_555 164.77(6)
Cd12 Cd44 Cu12 76_455 76_455 0
Cd12 Cd44 Cd13 76_455 78_555 59.67(4)
Cd12 Cd44 Cd14 76_455 74_555 56.80(3)
Cd12 Cd44 Cd14 76_455 78_555 56.80(3)
Cd12 Cd44 Cd33 76_455 . 144.54(4)
Cd12 Cd44 Cd33 76_455 78_555 144.54(4)
Cd12 Cd44 Cd41 76_455 74_555 85.95(4)
Cd12 Cd44 Ir42 76_455 . 145.81(4)
Cd12 Cd44 Cd42 76_455 . 145.81(4)
Cd12 Cd44 Cd43 76_455 3_655 102.64(4)
Cd12 Cd44 Cd43 76_455 55_564 102.64(4)
Cu12 Cd44 Cd13 76_455 78_555 59.67(4)
Cu12 Cd44 Cd14 76_455 74_555 56.80(3)
Cu12 Cd44 Cd14 76_455 78_555 56.80(3)
Cu12 Cd44 Cd33 76_455 . 144.54(4)
Cu12 Cd44 Cd33 76_455 78_555 144.54(4)
Cu12 Cd44 Cd41 76_455 74_555 85.95(4)
Cu12 Cd44 Ir42 76_455 . 145.81(4)
Cu12 Cd44 Cd42 76_455 . 145.81(4)
Cu12 Cd44 Cd43 76_455 3_655 102.64(4)
Cu12 Cd44 Cd43 76_455 55_564 102.64(4)
Cd13 Cd44 Cd14 78_555 74_555 60.58(3)
Cd13 Cd44 Cd14 78_555 78_555 60.58(3)
Cd13 Cd44 Cd33 78_555 . 104.44(4)
Cd13 Cd44 Cd33 78_555 78_555 104.44(4)
Cd13 Cd44 Cd41 78_555 74_555 145.62(5)
Cd13 Cd44 Ir42 78_555 . 154.52(5)
Cd13 Cd44 Cd42 78_555 . 154.52(5)
Cd13 Cd44 Cd43 78_555 3_655 127.45(4)
Cd13 Cd44 Cd43 78_555 55_564 127.45(4)
Cd14 Cd44 Cd14 74_555 78_555 106.06(4)
Cd14 Cd44 Cd33 74_555 . 87.75(3)
Cd14 Cd44 Cd33 74_555 78_555 146.92(4)
Cd14 Cd44 Cd41 74_555 74_555 102.09(4)
Cd14 Cd44 Ir42 74_555 . 126.35(3)
Cd14 Cd44 Cd42 74_555 . 126.35(3)
Cd14 Cd44 Cd43 74_555 3_655 68.54(3)
Cd14 Cd44 Cd43 74_555 55_564 153.15(4)
Cd14 Cd44 Cd33 78_555 . 146.92(4)
Cd14 Cd44 Cd33 78_555 78_555 87.75(3)
Cd14 Cd44 Cd41 78_555 74_555 102.09(4)
Cd14 Cd44 Ir42 78_555 . 126.35(3)
Cd14 Cd44 Cd42 78_555 . 126.35(3)
Cd14 Cd44 Cd43 78_555 3_655 153.15(4)
Cd14 Cd44 Cd43 78_555 55_564 68.54(3)
Cd33 Cd44 Cd33 . 78_555 66.58(3)
Cd33 Cd44 Cd41 . 74_555 104.17(4)
Cd33 Cd44 Ir42 . . 55.37(3)
Cd33 Cd44 Cd42 . . 55.37(3)
Cd33 Cd44 Cd43 . 3_655 59.86(3)
Cd33 Cd44 Cd43 . 55_564 111.23(4)
Cd33 Cd44 Cd41 78_555 74_555 104.17(4)
Cd33 Cd44 Ir42 78_555 . 55.37(3)
Cd33 Cd44 Cd42 78_555 . 55.37(3)
Cd33 Cd44 Cd43 78_555 3_655 111.23(4)
Cd33 Cd44 Cd43 78_555 55_564 59.86(3)
Cd41 Cd44 Ir42 74_555 . 59.86(3)
Cd41 Cd44 Cd42 74_555 . 59.86(3)
Cd41 Cd44 Cd43 74_555 3_655 55.97(4)
Cd41 Cd44 Cd43 74_555 55_564 55.97(4)
Ir42 Cd44 Cd42 . . 0
Ir42 Cd44 Cd43 . 3_655 59.67(3)
Ir42 Cd44 Cd43 . 55_564 59.67(3)
Cd42 Cd44 Cd43 . 3_655 59.67(3)
Cd42 Cd44 Cd43 . 55_564 59.67(3)
Cd43 Cd44 Cd43 3_655 55_564 103.86(4)

loop_
_geom_bond_atom_site_label_1
_geom_bond_atom_site_label_2
_geom_bond_site_symmetry_2
_geom_bond_distance
Cu11 Cu11 2_555 2.672(2)
Cu11 Cu11 3_555 2.672(2)
Cu11 Cu11 4_555 2.672(2)
Cu11 Cd11 . 0
Cu11 Cd11 2_555 2.672(2)
Cu11 Cd11 3_555 2.672(2)
Cu11 Cd11 4_555 2.672(2)
Cu11 Cd12 1_455 2.7737(19)
Cu11 Cd12 2_655 2.7737(19)
Cu11 Cd12 3_655 2.7737(19)
Cu11 Cd13 . 2.7890(19)
Cu11 Cd13 5_555 2.7890(19)
Cu11 Cd13 9_555 2.7890(19)
Cu11 Cd14 . 2.8831(17)
Cu11 Cd14 5_555 2.8831(17)
Cu11 Cd14 9_555 2.8831(17)
Cd11 Cd11 2_555 2.672(2)
Cd11 Cd11 3_555 2.672(2)
Cd11 Cd11 4_555 2.672(2)
Cd11 Cd12 1_455 2.7737(19)
Cd11 Cd12 2_655 2.7737(19)
Cd11 Cd12 3_655 2.7737(19)
Cd11 Cu12 1_455 2.7737(19)
Cd11 Cu12 2_655 2.7737(19)
Cd11 Cu12 3_655 2.7737(19)
Cd11 Cd13 . 2.7890(19)
Cd11 Cd13 5_555 2.7890(19)
Cd11 Cd13 9_555 2.7890(19)
Cd11 Cd14 . 2.8831(17)
Cd11 Cd14 5_555 2.8831(17)
Cd11 Cd14 9_555 2.8831(17)
Cd12 Cu12 . 0
Cd12 Cd13 2_655 2.9102(14)
Cd12 Cd13 5_655 2.9102(14)
Cd12 Cd13 9_655 2.9102(14)
Cd12 Cd14 3_655 2.8576(15)
Cd12 Cd14 5_655 2.8576(15)
Cd12 Cd14 12_655 2.8576(15)
Cd12 Cd44 76_555 2.9159(16)
Cd12 Cd44 30_655 2.9159(16)
Cd12 Cd44 59_555 2.9159(16)
Cu12 Cd13 2_655 2.9102(14)
Cu12 Cd13 5_655 2.9102(14)
Cu12 Cd13 9_655 2.9102(14)
Cu12 Cd14 3_655 2.8576(15)
Cu12 Cd14 5_655 2.8576(15)
Cu12 Cd14 12_655 2.8576(15)
Cu12 Cd44 76_555 2.9159(16)
Cu12 Cd44 30_655 2.9159(16)
Cu12 Cd44 59_555 2.9159(16)
Cd13 Cd14 . 3.0380(10)
Cd13 Cd14 4_555 3.0380(10)
Cd13 Cd14 9_555 3.0380(10)
Cd13 Cd14 11_555 3.0380(10)
Cd13 Cd24 . 2.8670(14)
Cd13 Cd24 4_555 2.8670(14)
Cd13 Cd44 58_555 2.9339(10)
Cd13 Cd44 60_554 2.9339(10)
Cd14 Cd22 . 2.9775(16)
Cd14 Cd23 . 2.9752(10)
Cd14 Cd24 . 2.9932(14)
Cd14 Cd24 5_555 2.9932(14)
Cd14 Cd44 74_555 3.0839(14)
Cd14 Cd44 60_554 3.0839(14)
Cu20 Cd21 . 2.6333(13)
Cu20 Cd21 74_555 2.6333(13)
Cu20 Cd21 51_555 2.6333(13)
Cu20 Cd21 28_555 2.6333(13)
Cu20 Cu21 . 2.6333(13)
Cu20 Cu21 74_555 2.6333(13)
Cu20 Cu21 51_555 2.6333(13)
Cu20 Cu21 28_555 2.6333(13)
Cu20 Cd22 . 2.7007(11)
Cu20 Cd22 74_555 2.7007(11)
Cu20 Cd22 51_555 2.7007(11)
Cu20 Cd22 28_555 2.7007(11)
Cd21 Cu21 . 0
Cd21 Cd22 . 3.0800(18)
Cd21 Cd22 74_555 3.0800(18)
Cd21 Cd22 51_555 3.0800(18)
Cd21 Cd23 . 3.0299(19)
Cd21 Cd23 79_555 3.0299(19)
Cd21 Cd23 9_555 3.0299(19)
Cd21 Cd24 . 3.0484(17)
Cd21 Cd24 79_555 3.0484(17)
Cd21 Cd24 58_555 3.0484(17)
Cd21 Ir32 . 2.6967(14)
Cu21 Ir32 . 2.6967(14)
Cd22 Cd23 . 3.0422(17)
Cd22 Cd23 5_555 3.0422(17)
Cd22 Cd23 9_555 3.0422(17)
Cu23 Cd23 . 0
Cu23 Cd43 3_655 2.825(2)
Cd23 Cd43 3_655 2.825(2)
Cd24 Cd31 . 3.1365(16)
Cd24 Ir32 . 2.7598(12)
Cd24 Cd33 . 3.0035(14)
Cd24 Cd33 58_555 3.0035(14)
Cd31 Cd31 77_545 3.1674(16)
Cd31 Cd31 78_555 3.1674(16)
Cd31 Cd31 57_554 3.1674(16)
Cd31 Cd31 58_555 3.1674(16)
Cd31 Ir32 . 2.7197(6)
Cd31 Ir32 4_555 2.7197(6)
Cd31 Cd33 . 3.0403(10)
Cd31 Cd33 4_555 3.0403(10)
Cd31 Cd33 58_555 3.0403(10)
Cd31 Cd33 60_554 3.0403(10)
Ir32 Cd33 . 2.8458(11)
Ir32 Cd33 79_555 2.8458(11)
Ir32 Cd33 58_555 2.8458(11)
Cd33 Ir42 . 2.7565(12)
Cd33 Cd42 . 2.7565(12)
Cd33 Cd43 3_655 3.0790(10)
Cd33 Cd44 . 3.0324(14)
Cd33 Cd44 60_554 3.0324(14)
Cd41 Cd41 74_555 2.9196(17)
Cd41 Cd41 51_554 2.9196(17)
Cd41 Cd41 28_554 2.9196(17)
Cd41 Cu41 . 0
Cd41 Cu41 74_555 2.9196(17)
Cd41 Cu41 51_554 2.9196(17)
Cd41 Cu41 28_554 2.9196(17)
Cd41 Ir42 . 2.9161(14)
Cd41 Ir42 74_555 2.9161(14)
Cd41 Ir42 51_554 2.9161(14)
Cd41 Cd42 . 2.9161(14)
Cd41 Cd42 74_555 2.9161(14)
Cd41 Cd42 51_554 2.9161(14)
Cd41 Cd43 3_655 2.8601(18)
Cd41 Cd43 29_544 2.8601(18)
Cd41 Cd43 9_554 2.8601(18)
Cd41 Cd44 74_555 2.9486(15)
Cd41 Cd44 31_554 2.9486(15)
Cd41 Cd44 60_554 2.9486(15)
Cu41 Cd42 . 2.9161(14)
Cu41 Cd42 74_555 2.9161(14)
Cu41 Cd42 51_554 2.9161(14)
Cu41 Cd43 3_655 2.8601(18)
Cu41 Cd43 29_544 2.8601(18)
Cu41 Cd43 9_554 2.8601(18)
Ir42 Cd42 . 0
Ir42 Cd43 3_655 3.0081(11)
Ir42 Cd43 55_564 3.0081(11)
Ir42 Cd43 9_554 3.0081(11)
Ir42 Cd44 . 2.8952(12)
Ir42 Cd44 78_555 2.8952(12)
Ir42 Cd44 60_554 2.8952(12)
Cd42 Cd43 3_655 3.0081(11)
Cd42 Cd43 55_564 3.0081(11)
Cd42 Cd43 9_554 3.0081(11)
Cd42 Cd44 . 2.8952(12)
Cd42 Cd44 78_555 2.8952(12)
Cd42 Cd44 60_554 2.8952(12)
Cd43 Cd44 3_655 3.1362(9)
Cd43 Cd44 76_555 3.1362(9)
Cd43 Cd44 34_655 3.1362(9)
Cd43 Cd44 59_555 3.1362(9)
